data_4336785
loop_
_publ_author_name
'Arumugam Thangavel'
'Marika Wieliczko'
'John Bacsa'
'Christopher C. Scarborough'

_publ_contact_author_address
; 
Department of Chemistry
Emory University
Atlanta, GA 30322, USA
;
_publ_contact_author_email scarborough@emory.edu
_publ_contact_author_name 'Scarborough, Christopher C.'
_publ_section_title
;
 1,4,7-Triazacyclononane Ligands Bearing Tertiary Alkyl Nitrogen
 Substituents
;
_journal_name_full 'Inorganic Chemistry'
_journal_page_first 13282
_journal_page_last 13287
_journal_paper_doi 10.1021/ic402626p
_journal_volume 52
_journal_year 2013
_chemical_formula_moiety 'C24 H20 B, C18 H39 Fe I N3, 0.5(C2 H3 N)'
_chemical_formula_sum 'C43 H60.5 B Fe I N3.5'
_chemical_formula_weight 820.01
_chemical_name_systematic
;
 ?
;
_space_group_crystal_system triclinic
_space_group_IT_number 2
_space_group_name_Hall '-P 1'
_space_group_name_H-M_alt 'P -1'
_symmetry_space_group_name_Hall '-P 1'
_symmetry_space_group_name_H-M 'P -1'
_atom_sites_solution_hydrogens geom
_atom_sites_solution_primary iterative
_audit_creation_date 2012-08-25
_audit_creation_method
;
  Olex2 1.2-alpha
  (compiled Aug 15 2012 15:59:22, GUI svn.r4314)
;
_cell_angle_alpha 71.5257(14)
_cell_angle_beta 86.7503(14)
_cell_angle_gamma 81.4313(14)
_cell_formula_units_Z 8
_cell_length_a 20.0457(19)
_cell_length_b 20.160(2)
_cell_length_c 21.249(2)
_cell_measurement_reflns_used 9258
_cell_measurement_temperature 173(2)
_cell_measurement_theta_max 27.424
_cell_measurement_theta_min 2.299
_cell_volume 8053.3(13)
_computing_cell_refinement 'SAINT v7.68A (Bruker, 2009)'
_computing_data_collection 'APEX2 v2011.2-4 (Bruker, 2011)'
_computing_data_reduction 'SAINT v7.68A (Bruker, 2009)'
_computing_molecular_graphics
;
O. V. Dolomanov, L. J. Bourhis, R. J. Gildea, J. A. K. Howard and H. Puschmann,
OLEX2: a complete structure solution, refinement and analysis program.
J. Appl. Cryst. (2009). 42, 339-341.
;
_computing_publication_material
;
O. V. Dolomanov, L. J. Bourhis, R. J. Gildea, J. A. K. Howard and H. Puschmann,
OLEX2: a complete structure solution, refinement and analysis program.
J. Appl. Cryst. (2009). 42, 339-341.
;
_computing_structure_refinement
;
SHELXL, G.M. Sheldrick, Acta Cryst.
(2008). A64, 112-122
;
_computing_structure_solution 'SUPERFLIP, J. Appl. Cryst. (2007) 40, 786-790'
_diffrn_ambient_temperature 173(2)
_diffrn_detector_area_resol_mean 512
_diffrn_measured_fraction_theta_full 1.000
_diffrn_measured_fraction_theta_max 0.996
_diffrn_measurement_device_type 'Bruker APEX-II CCD'
_diffrn_measurement_method '\f and \w scans'
_diffrn_radiation_monochromator graphite
_diffrn_radiation_type MoK\a
_diffrn_radiation_wavelength 0.71073
_diffrn_reflns_av_R_equivalents 0.0741
_diffrn_reflns_av_unetI/netI 0.0796
_diffrn_reflns_Laue_measured_fraction_full 1.000
_diffrn_reflns_Laue_measured_fraction_max 0.996
_diffrn_reflns_limit_h_max 26
_diffrn_reflns_limit_h_min -26
_diffrn_reflns_limit_k_max 27
_diffrn_reflns_limit_k_min -27
_diffrn_reflns_limit_l_max 28
_diffrn_reflns_limit_l_min -28
_diffrn_reflns_number 128372
_diffrn_reflns_point_group_measured_fraction_full 1.000
_diffrn_reflns_point_group_measured_fraction_max 0.996
_diffrn_reflns_theta_full 25.242
_diffrn_reflns_theta_max 28.487
_diffrn_reflns_theta_min 1.027
_diffrn_source 'fine-focus sealed tube'
_diffrn_standards_number 0
_exptl_absorpt_coefficient_mu 1.175
_exptl_absorpt_correction_T_max 0.7457
_exptl_absorpt_correction_T_min 0.5273
_exptl_absorpt_correction_type multi-scan
_exptl_absorpt_process_details
;
SADABS-2008/1 (Bruker,2008) was used for absorption correction.
wR2(int) was 0.1015 before and 0.0823 after correction.
The Ratio of minimum to maximum transmission is 0.7071.
The \l/2 correction factor is 0.0015.
;
_exptl_crystal_colour colourless
_exptl_crystal_colour_primary colourless
_exptl_crystal_density_diffrn 1.353
_exptl_crystal_description prism
_exptl_crystal_F_000 3415
_exptl_crystal_size_max 0.413
_exptl_crystal_size_mid 0.337
_exptl_crystal_size_min 0.194
_refine_diff_density_max 1.567
_refine_diff_density_min -1.012
_refine_diff_density_rms 0.108
_refine_ls_extinction_method none
_refine_ls_goodness_of_fit_ref 1.020
_refine_ls_hydrogen_treatment constr
_refine_ls_matrix_type full
_refine_ls_number_parameters 1821
_refine_ls_number_reflns 40620
_refine_ls_number_restraints 0
_refine_ls_restrained_S_all 1.020
_refine_ls_R_factor_all 0.0998
_refine_ls_R_factor_gt 0.0531
_refine_ls_shift/su_max 0.002
_refine_ls_shift/su_mean 0.000
_refine_ls_structure_factor_coef Fsqd
_refine_ls_weighting_details 'w=1/[\s^2^(Fo^2^)+(0.0647P)^2^+4.5451P] where P=(Fo^2^+2Fc^2^)/3'
_refine_ls_weighting_scheme calc
_refine_ls_wR_factor_gt 0.1311
_refine_ls_wR_factor_ref 0.1585
_reflns_Friedel_coverage 0.000
_reflns_number_gt 24595
_reflns_number_total 40620
_reflns_threshold_expression 'I > 2\s(I)'
_cod_data_source_file ic402626p_si_002_04.cif
_cod_data_source_block 1209_ThangavelttacnFeIBPh4MeCN
_cod_depositor_comments
;

2020-09-02
Z value and formula fixed to values more according to usual
chemical conventions.                 miguel
;
_cod_original_formula_sum 'C86 H121 B2 Fe2 I2 N7'
_cod_original_formula_weight 1640.02
_cod_original_formula_moiety '2(C24 H20 B), 2(C18 H39 Fe I N3), C2 H3 N'
_cod_original_formula_units_Z 4
_cod_original_cell_volume 8053.1(14)
_cod_database_code 4336785
_olex2_refinement_description
;
1. Fixed Uiso
 At 1.2 times of:
  All C(H) groups, All C(H,H) groups
 At 1.5 times of:
  All C(H,H,H) groups
2.a Secondary CH2 refined with riding coordinates:
 C4(H4A,H4B), C5(H5A,H5B), C6(H6A,H6B), C7(H7A,H7B), C10(H10A,H10B), C11(H11A,
 H11B), C1C(H1CA,H1CB), C3B(H3BA,H3BB), C2B(H2BA,H2BB), C4B(H4BA,H4BB),
 C6B(H6BA,H6BB), C5B(H5BA,H5BB), C1D(H1DA,H1DB), C2C(H2CA,H2CB), C4C(H4CA,H4CB),
  C5C(H5CA,H5CB), C6C(H6CA,H6CB), C3C(H3CA,H3CB), C2D(H2DA,H2DB), C4D(H4DA,
 H4DB), C1E(H1EA,H1EB), C3D(H3DA,H3DB), C6D(H6DA,H6DB), C5D(H5DA,H5DB)
2.b Aromatic/amide H refined with riding coordinates:
 C82(H82), C77(H77), C84(H84), C90(H90), C80(H80), C94(H94), C97(H97),
 C93(H93), C81(H81), C92(H92), C96(H96), C88(H88), C86(H86), C99(H99),
 C100(H100), C87(H87), C91(H91), C85(H85), C79(H79), C98(H98), C88D(H88D),
 C98D(H98D), C1(H1), C92D(H92D), C99D(H99D), C93D(H93D), C84D(H84D), C91D(H91D),
  C96D(H96D), C87D(H87D), C94D(H94D), C85D(H85D), C80D(H80D), C82D(H82D),
 C97D(H97D), C81D(H81D), C79D(H79D), C77D(H77D), C90D(H90D), C86D(H86D),
 C93C(H93C), C94C(H94C), C82C(H82C), C87C(H87C), C84C(H84C), C79C(H79C),
 C81C(H81C), C80C(H80C), C97C(H97C), C90C(H90C), C88C(H88C), C99C(H99C),
 C86C(H86C), C91C(H91C), C2(H2), C85C(H85C), C77C(H77C), C92C(H92C), C96C(H96C),
  C98C(H98C), C86B(H86B), C84B(H84B), C98B(H98B), C81B(H81B), C3(H3),
 C90B(H90B), C92B(H92B), C82B(H82B), C87B(H87B), C91B(H91B), C93B(H93B),
 C77B(H77B), C97B(H97B), C96B(H96B), C94B(H94B), C99B(H99B), C85B(H85B),
 C79B(H79B), C88B(H88B), C80B(H80B)
2.c Idealised Me refined as rotating group:
 C8(H8A,H8B,H8C), C12(H12A,H12B,H12C), C16(H16A,H16B,H16C), C9(H9A,H9B,H9C),
 C17(H17A,H17B,H17C), C18(H18A,H18B,H18C), C14(H14A,H14B,H14C), C19(H19A,H19B,
 H19C), C1A(H1AA,H1AB,H1AC), C16B(H16D,H16E,H16F), C12B(H12D,H12E,H12F),
 C8B(H8BA,H8BB,H8BC), C18B(H18D,H18E,H18F), C17B(H17D,H17E,H17F), C13B(H13A,
 H13B,H13C), C10B(H10C,H10D,H10E), C9B(H9BA,H9BB,H9BC), C14B(H14D,H14E,H14F),
 C13C(H13D,H13E,H13F), C17C(H17G,H17H,H17I), C8C(H8CA,H8CB,H8CC), C18C(H18G,
 H18H,H18I), C9C(H9CA,H9CB,H9CC), C10C(H10F,H10G,H10H), C14C(H14G,H14H,H14I),
 C12C(H12G,H12H,H12I), C16C(H16G,H16H,H16I), C18D(H18J,H18K,H18L), C12D(H12J,
 H12K,H12L), C9D(H9DA,H9DB,H9DC), C17D(H17J,H17K,H17L), C16D(H16J,H16K,H16L),
 C14D(H14J,H14K,H14L), C8D(H8DA,H8DB,H8DC), C10D(H10I,H10J,H10K), C13D(H13G,
 H13H,H13I), C74(H74A,H74B,H74C), C76(H76A,H76B,H76C)
;
_shelx_estimated_absorpt_t_max 0.804
_shelx_estimated_absorpt_t_min 0.643
_shelx_space_group_comment
;
The symmetry employed for this shelxl refinement is uniquely defined
by the following loop, which should always be used as a source of
symmetry information in preference to the above space-group names.
They are only intended as comments.
;
_shelxl_version_number 2013-4

loop_
_space_group_symop_operation_xyz
'x, y, z'
'-x, -y, -z'

loop_
_atom_site_label
_atom_site_type_symbol
_atom_site_fract_x
_atom_site_fract_y
_atom_site_fract_z
_atom_site_U_iso_or_equiv
_atom_site_adp_type
_atom_site_occupancy
_atom_site_site_symmetry_order
_atom_site_calc_flag
_atom_site_refinement_flags_posn
_atom_site_refinement_flags_adp
C83 C 0.77275(19) 0.03087(19) 1.11338(19) 0.0265(8) Uani 1 1 d . .
C82 C 0.63881(19) 0.0786(2) 1.3004(2) 0.0309(9) Uani 1 1 d . .
H82 H 0.6193 0.1169 1.3138 0.037 Uiso 1 1 calc R U
C77 C 0.64899(18) 0.0871(2) 1.23361(19) 0.0282(8) Uani 1 1 d . .
H77 H 0.6361 0.1314 1.2032 0.034 Uiso 1 1 calc R U
C84 C 0.82232(19) -0.01193(19) 1.15872(19) 0.0273(8) Uani 1 1 d . .
H84 H 0.8094 -0.0330 1.2024 0.033 Uiso 1 1 calc R U
C90 C 0.5920(2) 0.1314(2) 1.05730(19) 0.0321(9) Uani 1 1 d . .
H90 H 0.5715 0.0928 1.0575 0.039 Uiso 1 1 calc R U
C89 C 0.65510(19) 0.1196(2) 1.08627(17) 0.0279(8) Uani 1 1 d . .
C95 C 0.65638(19) -0.0185(2) 1.10868(19) 0.0294(8) Uani 1 1 d . .
C80 C 0.68550(18) -0.0423(2) 1.32635(19) 0.0305(9) Uani 1 1 d . .
H80 H 0.6986 -0.0862 1.3572 0.037 Uiso 1 1 calc R U
C94 C 0.6845(2) 0.1801(2) 1.0809(2) 0.0347(9) Uani 1 1 d . .
H94 H 0.7276 0.1746 1.0974 0.042 Uiso 1 1 calc R U
C97 C 0.6339(2) -0.0689(3) 1.0231(3) 0.0510(12) Uani 1 1 d . .
H97 H 0.6428 -0.0722 0.9806 0.061 Uiso 1 1 calc R U
C93 C 0.6513(2) 0.2485(2) 1.0516(2) 0.0364(10) Uani 1 1 d . .
H93 H 0.6721 0.2873 1.0498 0.044 Uiso 1 1 calc R U
C81 C 0.65722(19) 0.0139(2) 1.34772(19) 0.0316(9) Uani 1 1 d . .
H81 H 0.6508 0.0084 1.3927 0.038 Uiso 1 1 calc R U
C92 C 0.5881(2) 0.2584(2) 1.02543(19) 0.0376(10) Uani 1 1 d . .
H92 H 0.5655 0.3036 1.0065 0.045 Uiso 1 1 calc R U
C96 C 0.6680(2) -0.0258(2) 1.0457(2) 0.0401(10) Uani 1 1 d . .
H96 H 0.6996 -0.0011 1.0179 0.048 Uiso 1 1 calc R U
C88 C 0.7975(2) 0.0608(2) 1.0487(2) 0.0365(10) Uani 1 1 d . .
H88 H 0.7673 0.0905 1.0168 0.044 Uiso 1 1 calc R U
C86 C 0.9110(2) 0.0051(2) 1.0764(2) 0.0355(9) Uani 1 1 d . .
H86 H 0.9558 -0.0042 1.0640 0.043 Uiso 1 1 calc R U
C99 C 0.5753(2) -0.1019(2) 1.1255(2) 0.0436(11) Uani 1 1 d . .
H99 H 0.5443 -0.1279 1.1532 0.052 Uiso 1 1 calc R U
C100 C 0.6092(2) -0.0585(2) 1.1480(2) 0.0349(9) Uani 1 1 d . .
H100 H 0.6001 -0.0560 1.1907 0.042 Uiso 1 1 calc R U
C87 C 0.8639(2) 0.0486(2) 1.0303(2) 0.0400(10) Uani 1 1 d . .
H87 H 0.8774 0.0695 0.9868 0.048 Uiso 1 1 calc R U
C78 C 0.67807(18) 0.0316(2) 1.20955(18) 0.0265(8) Uani 1 1 d . .
C91 C 0.5588(2) 0.1996(2) 1.0278(2) 0.0361(10) Uani 1 1 d . .
H91 H 0.5163 0.2057 1.0096 0.043 Uiso 1 1 calc R U
C85 C 0.8898(2) -0.0239(2) 1.1407(2) 0.0323(9) Uani 1 1 d . .
H85 H 0.9210 -0.0519 1.1725 0.039 Uiso 1 1 calc R U
C79 C 0.69439(19) -0.0332(2) 1.25886(19) 0.0288(8) Uani 1 1 d . .
H79 H 0.7121 -0.0722 1.2459 0.035 Uiso 1 1 calc R U
C98 C 0.5871(2) -0.1067(3) 1.0629(3) 0.0510(13) Uani 1 1 d . .
H98 H 0.5639 -0.1351 1.0475 0.061 Uiso 1 1 calc R U
B1 B 0.6910(2) 0.0402(2) 1.1302(2) 0.0272(9) Uani 1 1 d . .
C88D C 0.6644(2) 0.4701(2) 0.9148(2) 0.0354(9) Uani 1 1 d . .
H88D H 0.6657 0.4608 0.8746 0.042 Uiso 1 1 calc R U
C98D C 0.8851(2) 0.2445(2) 0.98922(19) 0.0329(9) Uani 1 1 d . .
H98D H 0.9029 0.1972 1.0064 0.039 Uiso 1 1 calc R U
C89D C 0.78915(19) 0.48489(19) 0.82084(19) 0.0284(8) Uani 1 1 d . .
C1 C 0.89765(19) 0.3673(2) 0.95707(19) 0.0308(9) Uani 1 1 d . .
H1 H 0.9256 0.4014 0.9531 0.037 Uiso 1 1 calc R U
C95D C 0.83078(18) 0.3893(2) 0.93588(18) 0.0266(8) Uani 1 1 d . .
C92D C 0.7866(2) 0.5188(2) 0.6802(2) 0.0400(10) Uani 1 1 d . .
H92D H 0.7869 0.5307 0.6342 0.048 Uiso 1 1 calc R U
C78D C 0.84920(19) 0.5258(2) 0.90816(19) 0.0287(8) Uani 1 1 d . .
C99D C 0.9239(2) 0.2965(2) 0.9837(2) 0.0343(9) Uani 1 1 d . .
H99D H 0.9684 0.2843 0.9980 0.041 Uiso 1 1 calc R U
C93D C 0.7422(2) 0.5567(2) 0.7122(2) 0.0400(10) Uani 1 1 d . .
H93D H 0.7112 0.5937 0.6878 0.048 Uiso 1 1 calc R U
C84D C 0.7156(2) 0.4999(2) 0.99658(19) 0.0300(8) Uani 1 1 d . .
H84D H 0.7525 0.5118 1.0133 0.036 Uiso 1 1 calc R U
C91D C 0.8309(2) 0.4628(2) 0.7179(2) 0.0382(10) Uani 1 1 d . .
H91D H 0.8606 0.4359 0.6973 0.046 Uiso 1 1 calc R U
C96D C 0.7926(2) 0.3339(2) 0.9437(2) 0.0325(9) Uani 1 1 d . .
H96D H 0.7475 0.3453 0.9315 0.039 Uiso 1 1 calc R U
C87D C 0.6039(2) 0.4696(2) 0.9497(2) 0.0406(10) Uani 1 1 d . .
H87D H 0.5661 0.4598 0.9326 0.049 Uiso 1 1 calc R U
C94D C 0.7437(2) 0.5396(2) 0.7814(2) 0.0338(9) Uani 1 1 d . .
H94D H 0.7130 0.5657 0.8020 0.041 Uiso 1 1 calc R U
C85D C 0.6554(2) 0.4990(2) 1.0323(2) 0.0354(9) Uani 1 1 d . .
H85D H 0.6533 0.5092 1.0721 0.043 Uiso 1 1 calc R U
C80D C 0.9220(2) 0.5627(2) 0.9768(2) 0.0389(10) Uani 1 1 d . .
H80D H 0.9380 0.5566 1.0187 0.047 Uiso 1 1 calc R U
C82D C 0.9188(2) 0.6209(2) 0.8603(2) 0.0389(10) Uani 1 1 d . .
H82D H 0.9330 0.6545 0.8228 0.047 Uiso 1 1 calc R U
C97D C 0.8190(2) 0.2636(2) 0.9688(2) 0.0369(10) Uani 1 1 d . .
H97D H 0.7920 0.2289 0.9719 0.044 Uiso 1 1 calc R U
C81D C 0.9438(2) 0.6137(2) 0.9223(2) 0.0411(11) Uani 1 1 d . .
H81D H 0.9742 0.6424 0.9269 0.049 Uiso 1 1 calc R U
C79D C 0.8769(2) 0.5209(2) 0.9694(2) 0.0332(9) Uani 1 1 d . .
H79D H 0.8636 0.4871 1.0073 0.040 Uiso 1 1 calc R U
C83D C 0.72402(19) 0.48403(19) 0.93724(19) 0.0264(8) Uani 1 1 d . .
C77D C 0.87300(19) 0.5782(2) 0.8543(2) 0.0319(9) Uani 1 1 d . .
H77D H 0.8571 0.5846 0.8122 0.038 Uiso 1 1 calc R U
C90D C 0.8312(2) 0.4466(2) 0.7863(2) 0.0336(9) Uani 1 1 d . .
H90D H 0.8611 0.4083 0.8104 0.040 Uiso 1 1 calc R U
C86D C 0.5989(2) 0.4832(2) 1.0091(2) 0.0370(10) Uani 1 1 d . .
H86D H 0.5586 0.4819 1.0331 0.044 Uiso 1 1 calc R U
B1D B 0.7978(2) 0.4729(2) 0.9006(2) 0.0277(9) Uani 1 1 d . .
C93C C 0.7698(2) 0.1457(3) 0.6093(2) 0.0404(10) Uani 1 1 d . .
H93C H 0.7245 0.1650 0.6064 0.048 Uiso 1 1 calc R U
C78C C 0.93596(19) 0.2028(2) 0.70357(19) 0.0292(8) Uani 1 1 d . .
C94C C 0.8190(2) 0.1864(2) 0.6114(2) 0.0361(10) Uani 1 1 d . .
H94C H 0.8054 0.2327 0.6111 0.043 Uiso 1 1 calc R U
C82C C 0.9414(2) 0.1257(2) 0.8192(2) 0.0380(10) Uani 1 1 d . .
H82C H 0.9510 0.0805 0.8489 0.046 Uiso 1 1 calc R U
C87C C 0.8817(3) 0.3861(3) 0.4793(3) 0.0561(14) Uani 1 1 d . .
H87C H 0.8549 0.3996 0.4419 0.067 Uiso 1 1 calc R U
C84C C 0.9628(2) 0.3438(2) 0.5875(2) 0.0400(10) Uani 1 1 d . .
H84C H 0.9919 0.3304 0.6233 0.048 Uiso 1 1 calc R U
C79C C 0.91052(19) 0.2572(2) 0.7292(2) 0.0317(9) Uani 1 1 d . .
H79C H 0.8987 0.3023 0.6998 0.038 Uiso 1 1 calc R U
C83C C 0.93028(19) 0.2919(2) 0.57586(19) 0.0295(8) Uani 1 1 d . .
C81C C 0.9183(2) 0.1818(2) 0.8424(2) 0.0357(10) Uani 1 1 d . .
H81C H 0.9139 0.1754 0.8877 0.043 Uiso 1 1 calc R U
C80C C 0.9019(2) 0.2470(2) 0.7971(2) 0.0349(9) Uani 1 1 d . .
H80C H 0.8848 0.2851 0.8117 0.042 Uiso 1 1 calc R U
C97C C 1.0955(3) 0.1485(3) 0.5201(3) 0.0532(13) Uani 1 1 d . .
H97C H 1.1012 0.1447 0.4775 0.064 Uiso 1 1 calc R U
C90C C 0.9038(2) 0.0917(2) 0.6145(2) 0.0344(9) Uani 1 1 d . .
H90C H 0.9490 0.0726 0.6152 0.041 Uiso 1 1 calc R U
C88C C 0.8906(2) 0.3162(2) 0.5196(2) 0.0416(11) Uani 1 1 d . .
H88C H 0.8688 0.2841 0.5082 0.050 Uiso 1 1 calc R U
C95C C 1.01937(19) 0.1780(2) 0.6045(2) 0.0312(9) Uani 1 1 d . .
C89C C 0.88796(19) 0.1616(2) 0.61393(18) 0.0278(8) Uani 1 1 d . .
C99C C 1.1395(2) 0.1360(2) 0.6249(3) 0.0479(12) Uani 1 1 d . .
H99C H 1.1756 0.1236 0.6539 0.057 Uiso 1 1 calc R U
C86C C 0.9125(2) 0.4354(3) 0.4948(3) 0.0515(12) Uani 1 1 d . .
H86C H 0.9054 0.4827 0.4691 0.062 Uiso 1 1 calc R U
C91C C 0.8557(2) 0.0492(2) 0.6142(2) 0.0407(11) Uani 1 1 d . .
H91C H 0.8687 0.0024 0.6158 0.049 Uiso 1 1 calc R U
C2 C 1.0758(2) 0.1590(2) 0.6459(2) 0.0390(10) Uani 1 1 d . .
H2 H 1.0705 0.1619 0.6887 0.047 Uiso 1 1 calc R U
C85C C 0.9539(2) 0.4137(2) 0.5487(2) 0.0462(11) Uani 1 1 d . .
H85C H 0.9760 0.4461 0.5592 0.055 Uiso 1 1 calc R U
C77C C 0.9505(2) 0.1367(2) 0.7518(2) 0.0370(10) Uani 1 1 d . .
H77C H 0.9672 0.0981 0.7377 0.044 Uiso 1 1 calc R U
C92C C 0.7882(2) 0.0767(2) 0.6114(2) 0.0395(10) Uani 1 1 d . .
H92C H 0.7554 0.0487 0.6110 0.047 Uiso 1 1 calc R U
C96C C 1.0319(2) 0.1717(2) 0.5414(2) 0.0429(11) Uani 1 1 d . .
H96C H 0.9961 0.1836 0.5121 0.052 Uiso 1 1 calc R U
C98C C 1.1497(2) 0.1313(3) 0.5618(3) 0.0522(13) Uani 1 1 d . .
H98C H 1.1925 0.1168 0.5476 0.063 Uiso 1 1 calc R U
B1C B 0.9437(2) 0.2093(2) 0.6242(2) 0.0278(9) Uani 1 1 d . .
C95B C 0.40339(19) 0.6507(2) 0.60336(17) 0.0267(8) Uani 1 1 d . .
C86B C 0.4770(2) 0.6465(2) 0.8279(2) 0.0381(10) Uani 1 1 d . .
H86B H 0.4783 0.6351 0.8738 0.046 Uiso 1 1 calc R U
C84B C 0.5185(2) 0.6257(2) 0.72569(19) 0.0317(9) Uani 1 1 d . .
H84B H 0.5485 0.5996 0.7047 0.038 Uiso 1 1 calc R U
C78B C 0.53361(19) 0.67274(19) 0.56996(18) 0.0274(8) Uani 1 1 d . .
C98B C 0.2994(2) 0.5680(2) 0.6046(2) 0.0402(10) Uani 1 1 d . .
H98B H 0.2655 0.5411 0.6049 0.048 Uiso 1 1 calc R U
C81B C 0.6525(2) 0.6401(2) 0.4996(2) 0.0384(10) Uani 1 1 d . .
H81B H 0.6914 0.6286 0.4771 0.046 Uiso 1 1 calc R U
C3 C 0.4169(2) 0.5789(2) 0.6075(2) 0.0331(9) Uani 1 1 d . .
H3 H 0.4616 0.5577 0.6100 0.040 Uiso 1 1 calc R U
C90B C 0.4054(2) 0.8064(2) 0.5096(2) 0.0379(10) Uani 1 1 d . .
H90B H 0.3883 0.7740 0.4943 0.046 Uiso 1 1 calc R U
C92B C 0.4166(2) 0.9273(2) 0.4945(2) 0.0410(10) Uani 1 1 d . .
H92B H 0.4070 0.9750 0.4710 0.049 Uiso 1 1 calc R U
C89B C 0.44383(18) 0.7813(2) 0.56725(18) 0.0266(8) Uani 1 1 d . .
C82B C 0.6564(2) 0.6628(2) 0.5538(2) 0.0384(10) Uani 1 1 d . .
H82B H 0.6982 0.6672 0.5678 0.046 Uiso 1 1 calc R U
C87B C 0.4316(2) 0.7025(2) 0.7911(2) 0.0365(10) Uani 1 1 d . .
H87B H 0.4024 0.7292 0.8123 0.044 Uiso 1 1 calc R U
C91B C 0.3917(2) 0.8774(2) 0.4742(2) 0.0440(11) Uani 1 1 d . .
H91B H 0.3653 0.8915 0.4363 0.053 Uiso 1 1 calc R U
C93B C 0.4559(2) 0.9051(2) 0.5501(2) 0.0353(9) Uani 1 1 d . .
H93B H 0.4736 0.9381 0.5641 0.042 Uiso 1 1 calc R U
C77B C 0.5981(2) 0.6793(2) 0.58764(19) 0.0322(9) Uani 1 1 d . .
H77B H 0.6021 0.6954 0.6236 0.039 Uiso 1 1 calc R U
C97B C 0.2842(2) 0.6382(2) 0.6008(2) 0.0400(10) Uani 1 1 d . .
H97B H 0.2395 0.6591 0.5985 0.048 Uiso 1 1 calc R U
C96B C 0.3352(2) 0.6775(2) 0.6004(2) 0.0336(9) Uani 1 1 d . .
H96B H 0.3233 0.7246 0.5980 0.040 Uiso 1 1 calc R U
C94B C 0.4694(2) 0.8340(2) 0.5854(2) 0.0328(9) Uani 1 1 d . .
H94B H 0.4965 0.8205 0.6226 0.039 Uiso 1 1 calc R U
C99B C 0.3668(2) 0.5386(2) 0.6080(2) 0.0391(10) Uani 1 1 d . .
H99B H 0.3782 0.4914 0.6106 0.047 Uiso 1 1 calc R U
C85B C 0.5202(2) 0.6082(2) 0.7949(2) 0.0367(10) Uani 1 1 d . .
H85B H 0.5507 0.5704 0.8190 0.044 Uiso 1 1 calc R U
C79B C 0.5325(2) 0.6510(2) 0.51384(19) 0.0341(9) Uani 1 1 d . .
H79B H 0.4910 0.6474 0.4987 0.041 Uiso 1 1 calc R U
C88B C 0.4298(2) 0.7184(2) 0.72258(19) 0.0312(9) Uani 1 1 d . .
H88B H 0.3985 0.7556 0.6990 0.037 Uiso 1 1 calc R U
C83B C 0.47323(19) 0.6810(2) 0.68720(18) 0.0277(8) Uani 1 1 d . .
C80B C 0.5902(2) 0.6346(2) 0.4796(2) 0.0406(10) Uani 1 1 d . .
H80B H 0.5867 0.6198 0.4428 0.049 Uiso 1 1 calc R U
B1B B 0.4639(2) 0.6967(2) 0.6071(2) 0.0260(9) Uani 1 1 d . .
I1 I 0.76933(2) -0.09312(2) 0.84137(2) 0.04038(8) Uani 1 1 d . .
Fe1 Fe 0.68568(3) -0.15092(3) 0.79412(3) 0.02572(12) Uani 1 1 d . .
N1 N 0.63110(15) -0.23512(15) 0.84818(15) 0.0246(6) Uani 1 1 d . .
N3 N 0.59207(15) -0.10042(15) 0.74519(15) 0.0241(6) Uani 1 1 d . .
N2 N 0.70081(15) -0.20328(16) 0.71951(15) 0.0256(7) Uani 1 1 d . .
C8 C 0.6261(2) 0.0199(2) 0.7169(2) 0.0359(9) Uani 1 1 d . .
H8A H 0.6345 0.0210 0.6717 0.054 Uiso 1 1 calc R U
H8B H 0.6663 -0.0006 0.7423 0.054 Uiso 1 1 calc R U
H8C H 0.6129 0.0672 0.7184 0.054 Uiso 1 1 calc R U
C12 C 0.7776(2) -0.2407(2) 0.6334(2) 0.0459(12) Uani 1 1 d . .
H12A H 0.7432 -0.2228 0.6003 0.069 Uiso 1 1 calc R U
H12B H 0.7743 -0.2894 0.6571 0.069 Uiso 1 1 calc R U
H12C H 0.8212 -0.2370 0.6123 0.069 Uiso 1 1 calc R U
C15 C 0.6539(2) -0.2736(2) 0.92000(19) 0.0312(9) Uani 1 1 d . .
C4 C 0.69510(19) -0.27845(19) 0.75933(19) 0.0285(8) Uani 1 1 d . .
H4A H 0.7363 -0.2992 0.7841 0.034 Uiso 1 1 calc R U
H4B H 0.6903 -0.3050 0.7293 0.034 Uiso 1 1 calc R U
C5 C 0.6065(2) -0.1032(2) 0.67604(18) 0.0302(9) Uani 1 1 d . .
H5A H 0.6345 -0.0673 0.6534 0.036 Uiso 1 1 calc R U
H5B H 0.5643 -0.0923 0.6522 0.036 Uiso 1 1 calc R U
C16 C 0.6522(2) -0.2209(2) 0.9581(2) 0.0404(10) Uani 1 1 d . .
H16A H 0.6061 -0.2035 0.9657 0.061 Uiso 1 1 calc R U
H16B H 0.6750 -0.1822 0.9328 0.061 Uiso 1 1 calc R U
H16C H 0.6742 -0.2437 1.0000 0.061 Uiso 1 1 calc R U
C6 C 0.6419(2) -0.1748(2) 0.67430(19) 0.0301(8) Uani 1 1 d . .
H6A H 0.6097 -0.2083 0.6863 0.036 Uiso 1 1 calc R U
H6B H 0.6572 -0.1708 0.6293 0.036 Uiso 1 1 calc R U
C9 C 0.5061(2) 0.0103(2) 0.7048(2) 0.0364(10) Uani 1 1 d . .
H9A H 0.4706 -0.0182 0.7205 0.055 Uiso 1 1 calc R U
H9B H 0.5159 0.0144 0.6591 0.055 Uiso 1 1 calc R U
H9C H 0.4922 0.0564 0.7090 0.055 Uiso 1 1 calc R U
C7 C 0.63523(19) -0.28494(19) 0.80772(19) 0.0273(8) Uani 1 1 d . .
H7A H 0.5939 -0.2755 0.7829 0.033 Uiso 1 1 calc R U
H7B H 0.6388 -0.3330 0.8375 0.033 Uiso 1 1 calc R U
C17 C 0.6082(2) -0.3287(2) 0.9568(2) 0.0399(10) Uani 1 1 d . .
H17A H 0.6102 -0.3639 0.9348 0.060 Uiso 1 1 calc R U
H17B H 0.5626 -0.3060 0.9569 0.060 Uiso 1 1 calc R U
H17C H 0.6232 -0.3508 1.0016 0.060 Uiso 1 1 calc R U
C10 C 0.53993(18) -0.14801(19) 0.77751(18) 0.0267(8) Uani 1 1 d . .
H10A H 0.5323 -0.1754 0.7491 0.032 Uiso 1 1 calc R U
H10B H 0.4977 -0.1190 0.7815 0.032 Uiso 1 1 calc R U
C11 C 0.56045(18) -0.19796(19) 0.84552(19) 0.0277(8) Uani 1 1 d . .
H11A H 0.5558 -0.1715 0.8769 0.033 Uiso 1 1 calc R U
H11B H 0.5298 -0.2330 0.8594 0.033 Uiso 1 1 calc R U
C18 C 0.7268(2) -0.3094(2) 0.9180(2) 0.0374(10) Uani 1 1 d . .
H18A H 0.7545 -0.2749 0.8930 0.056 Uiso 1 1 calc R U
H18B H 0.7280 -0.3456 0.8973 0.056 Uiso 1 1 calc R U
H18C H 0.7436 -0.3301 0.9624 0.056 Uiso 1 1 calc R U
C13 C 0.56941(19) -0.02435(19) 0.7461(2) 0.0291(8) Uani 1 1 d . .
C14 C 0.5570(2) -0.0262(2) 0.8179(2) 0.0332(9) Uani 1 1 d . .
H14A H 0.5966 -0.0496 0.8434 0.050 Uiso 1 1 calc R U
H14B H 0.5196 -0.0513 0.8357 0.050 Uiso 1 1 calc R U
H14C H 0.5470 0.0212 0.8198 0.050 Uiso 1 1 calc R U
C19 C 0.7712(2) -0.1199(2) 0.6440(2) 0.0421(11) Uani 1 1 d . .
H19A H 0.7658 -0.0930 0.6744 0.063 Uiso 1 1 calc R U
H19B H 0.7357 -0.1028 0.6120 0.063 Uiso 1 1 calc R U
H19C H 0.8140 -0.1150 0.6216 0.063 Uiso 1 1 calc R U
C1A C 0.8258(2) -0.2244(2) 0.7315(2) 0.0445(11) Uani 1 1 d . .
H1AA H 0.8281 -0.2746 0.7513 0.067 Uiso 1 1 calc R U
H1AB H 0.8179 -0.2020 0.7655 0.067 Uiso 1 1 calc R U
H1AC H 0.8676 -0.2135 0.7090 0.067 Uiso 1 1 calc R U
C1B C 0.7683(2) -0.1975(2) 0.6820(2) 0.0347(9) Uani 1 1 d . .
I1B I 0.97740(2) 0.26776(2) 0.32850(2) 0.03575(7) Uani 1 1 d . .
Fe1B Fe 0.90228(3) 0.20153(3) 0.28155(3) 0.02421(12) Uani 1 1 d . .
N3B N 0.83487(15) 0.13026(16) 0.33542(15) 0.0263(7) Uani 1 1 d . .
N2B N 0.93050(15) 0.12799(16) 0.22696(15) 0.0256(7) Uani 1 1 d . .
N1B N 0.82441(15) 0.24781(17) 0.20945(15) 0.0280(7) Uani 1 1 d . .
C1C C 0.8516(2) 0.2267(2) 0.15093(18) 0.0305(9) Uani 1 1 d . .
H1CA H 0.8851 0.2566 0.1287 0.037 Uiso 1 1 calc R U
H1CB H 0.8153 0.2345 0.1200 0.037 Uiso 1 1 calc R U
C3B C 0.91363(19) 0.0600(2) 0.27508(19) 0.0300(8) Uani 1 1 d . .
H3BA H 0.9480 0.0419 0.3089 0.036 Uiso 1 1 calc R U
H3BB H 0.9142 0.0256 0.2518 0.036 Uiso 1 1 calc R U
C16B C 0.7783(2) 0.3472(2) 0.2519(2) 0.0409(10) Uani 1 1 d . .
H16D H 0.7383 0.3261 0.2680 0.061 Uiso 1 1 calc R U
H16E H 0.7679 0.3976 0.2410 0.061 Uiso 1 1 calc R U
H16F H 0.8122 0.3300 0.2855 0.061 Uiso 1 1 calc R U
C2B C 0.8835(2) 0.1501(2) 0.16916(19) 0.0309(9) Uani 1 1 d . .
H2BA H 0.8480 0.1203 0.1796 0.037 Uiso 1 1 calc R U
H2BB H 0.9083 0.1423 0.1310 0.037 Uiso 1 1 calc R U
C4B C 0.8451(2) 0.0684(2) 0.30820(19) 0.0294(8) Uani 1 1 d . .
H4BA H 0.8101 0.0750 0.2762 0.035 Uiso 1 1 calc R U
H4BB H 0.8404 0.0254 0.3442 0.035 Uiso 1 1 calc R U
C12B C 1.0237(2) 0.0686(2) 0.1679(2) 0.0387(10) Uani 1 1 d . .
H12D H 1.0104 0.0241 0.1938 0.058 Uiso 1 1 calc R U
H12E H 1.0716 0.0628 0.1601 0.058 Uiso 1 1 calc R U
H12F H 1.0007 0.0852 0.1262 0.058 Uiso 1 1 calc R U
C8B C 0.9098(2) 0.0638(2) 0.4308(2) 0.0385(10) Uani 1 1 d . .
H8BA H 0.9139 0.0204 0.4203 0.058 Uiso 1 1 calc R U
H8BB H 0.9161 0.0535 0.4776 0.058 Uiso 1 1 calc R U
H8BC H 0.9435 0.0914 0.4067 0.058 Uiso 1 1 calc R U
C18B C 0.8668(2) 0.3647(2) 0.1638(2) 0.0399(10) Uani 1 1 d . .
H18D H 0.9038 0.3419 0.1933 0.060 Uiso 1 1 calc R U
H18E H 0.8570 0.4134 0.1619 0.060 Uiso 1 1 calc R U
H18F H 0.8787 0.3618 0.1202 0.060 Uiso 1 1 calc R U
C15B C 0.8046(2) 0.3281(2) 0.1892(2) 0.0366(10) Uani 1 1 d . .
C11B C 1.00541(19) 0.1226(2) 0.20557(19) 0.0295(8) Uani 1 1 d . .
C17B C 0.7511(2) 0.3549(2) 0.1362(2) 0.0462(11) Uani 1 1 d . .
H17D H 0.7687 0.3459 0.0962 0.069 Uiso 1 1 calc R U
H17E H 0.7381 0.4047 0.1275 0.069 Uiso 1 1 calc R U
H17F H 0.7124 0.3310 0.1512 0.069 Uiso 1 1 calc R U
C6B C 0.76517(19) 0.2091(2) 0.23853(19) 0.0304(9) Uani 1 1 d . .
H6BA H 0.7630 0.1732 0.2176 0.037 Uiso 1 1 calc R U
H6BB H 0.7239 0.2422 0.2281 0.037 Uiso 1 1 calc R U
C13B C 1.0497(2) 0.1000(2) 0.2665(2) 0.0369(10) Uani 1 1 d . .
H13A H 1.0333 0.1276 0.2950 0.055 Uiso 1 1 calc R U
H13B H 1.0952 0.1073 0.2530 0.055 Uiso 1 1 calc R U
H13C H 1.0484 0.0509 0.2898 0.055 Uiso 1 1 calc R U
C10B C 0.8322(2) 0.1694(2) 0.43685(19) 0.0343(9) Uani 1 1 d . .
H10C H 0.8590 0.2036 0.4096 0.051 Uiso 1 1 calc R U
H10D H 0.8471 0.1547 0.4819 0.051 Uiso 1 1 calc R U
H10E H 0.7857 0.1901 0.4347 0.051 Uiso 1 1 calc R U
C7B C 0.8397(2) 0.1051(2) 0.41162(18) 0.0311(9) Uani 1 1 d . .
C5B C 0.76867(18) 0.1742(2) 0.31333(18) 0.0288(8) Uani 1 1 d . .
H5BA H 0.7607 0.2106 0.3349 0.035 Uiso 1 1 calc R U
H5BB H 0.7331 0.1447 0.3273 0.035 Uiso 1 1 calc R U
C9B C 0.7849(2) 0.0597(2) 0.4447(2) 0.0395(10) Uani 1 1 d . .
H9BA H 0.7414 0.0880 0.4364 0.059 Uiso 1 1 calc R U
H9BB H 0.7924 0.0412 0.4916 0.059 Uiso 1 1 calc R U
H9BC H 0.7865 0.0214 0.4267 0.059 Uiso 1 1 calc R U
C14B C 1.0191(2) 0.1951(2) 0.1612(2) 0.0342(9) Uani 1 1 d . .
H14D H 0.9917 0.2095 0.1224 0.051 Uiso 1 1 calc R U
H14E H 1.0659 0.1930 0.1483 0.051 Uiso 1 1 calc R U
H14F H 1.0085 0.2287 0.1851 0.051 Uiso 1 1 calc R U
I1C I 0.51443(2) 0.22765(2) 0.68442(2) 0.03390(7) Uani 1 1 d . .
Fe1C Fe 0.58826(3) 0.29383(3) 0.73204(3) 0.02433(12) Uani 1 1 d . .
N3C N 0.65390(15) 0.36823(16) 0.68056(15) 0.0257(7) Uani 1 1 d . .
N2C N 0.55517(16) 0.36529(17) 0.78794(15) 0.0281(7) Uani 1 1 d . .
N1C N 0.66570(16) 0.24855(17) 0.80543(15) 0.0287(7) Uani 1 1 d . .
C11C C 0.4805(2) 0.3699(2) 0.8089(2) 0.0312(9) Uani 1 1 d . .
C1D C 0.6353(2) 0.2675(2) 0.86393(18) 0.0329(9) Uani 1 1 d . .
H1DA H 0.6703 0.2601 0.8961 0.039 Uiso 1 1 calc R U
H1DB H 0.6023 0.2364 0.8845 0.039 Uiso 1 1 calc R U
C13C C 0.4365(2) 0.3926(2) 0.7474(2) 0.0370(10) Uani 1 1 d . .
H13D H 0.4368 0.4421 0.7248 0.055 Uiso 1 1 calc R U
H13E H 0.3911 0.3842 0.7605 0.055 Uiso 1 1 calc R U
H13F H 0.4537 0.3660 0.7183 0.055 Uiso 1 1 calc R U
C17C C 0.7399(2) 0.1424(3) 0.8794(2) 0.0475(12) Uani 1 1 d . .
H17G H 0.7783 0.1672 0.8662 0.071 Uiso 1 1 calc R U
H17H H 0.7540 0.0927 0.8882 0.071 Uiso 1 1 calc R U
H17I H 0.7200 0.1509 0.9188 0.071 Uiso 1 1 calc R U
C8C C 0.5797(2) 0.4349(2) 0.5848(2) 0.0371(10) Uani 1 1 d . .
H8CA H 0.5462 0.4058 0.6067 0.056 Uiso 1 1 calc R U
H8CB H 0.5747 0.4476 0.5376 0.056 Uiso 1 1 calc R U
H8CC H 0.5741 0.4768 0.5978 0.056 Uiso 1 1 calc R U
C2C C 0.6015(2) 0.3432(2) 0.84639(19) 0.0324(9) Uani 1 1 d . .
H2CA H 0.5759 0.3496 0.8846 0.039 Uiso 1 1 calc R U
H2CB H 0.6361 0.3740 0.8369 0.039 Uiso 1 1 calc R U
C4C C 0.6405(2) 0.4290(2) 0.7089(2) 0.0321(9) Uani 1 1 d . .
H4CA H 0.6444 0.4728 0.6736 0.039 Uiso 1 1 calc R U
H4CB H 0.6746 0.4231 0.7416 0.039 Uiso 1 1 calc R U
C18C C 0.6273(2) 0.1288(2) 0.8464(2) 0.0420(11) Uani 1 1 d . .
H18G H 0.6132 0.1301 0.8900 0.063 Uiso 1 1 calc R U
H18H H 0.6394 0.0806 0.8472 0.063 Uiso 1 1 calc R U
H18I H 0.5909 0.1509 0.8159 0.063 Uiso 1 1 calc R U
C9C C 0.7035(2) 0.4417(2) 0.5720(2) 0.0419(11) Uani 1 1 d . .
H9CA H 0.6970 0.4827 0.5865 0.063 Uiso 1 1 calc R U
H9CB H 0.6996 0.4560 0.5246 0.063 Uiso 1 1 calc R U
H9CC H 0.7475 0.4160 0.5847 0.063 Uiso 1 1 calc R U
C15C C 0.6884(2) 0.1685(2) 0.8240(2) 0.0345(9) Uani 1 1 d . .
C5C C 0.72086(18) 0.3267(2) 0.70346(19) 0.0294(8) Uani 1 1 d . .
H5CA H 0.7550 0.3580 0.6910 0.035 Uiso 1 1 calc R U
H5CB H 0.7316 0.2914 0.6809 0.035 Uiso 1 1 calc R U
C7C C 0.6495(2) 0.3943(2) 0.60420(19) 0.0306(9) Uani 1 1 d . .
C6C C 0.72362(19) 0.2897(2) 0.77852(19) 0.0325(9) Uani 1 1 d . .
H6CA H 0.7656 0.2578 0.7889 0.039 Uiso 1 1 calc R U
H6CB H 0.7237 0.3250 0.8007 0.039 Uiso 1 1 calc R U
C3C C 0.5710(2) 0.4345(2) 0.7414(2) 0.0321(9) Uani 1 1 d . .
H3CA H 0.5687 0.4682 0.7658 0.039 Uiso 1 1 calc R U
H3CB H 0.5371 0.4524 0.7071 0.039 Uiso 1 1 calc R U
C10C C 0.6591(2) 0.3305(2) 0.5783(2) 0.0372(10) Uani 1 1 d . .
H10F H 0.7055 0.3096 0.5824 0.056 Uiso 1 1 calc R U
H10G H 0.6464 0.3458 0.5325 0.056 Uiso 1 1 calc R U
H10H H 0.6313 0.2964 0.6037 0.056 Uiso 1 1 calc R U
C14C C 0.4668(2) 0.2969(2) 0.8529(2) 0.0363(10) Uani 1 1 d . .
H14G H 0.4791 0.2633 0.8293 0.054 Uiso 1 1 calc R U
H14H H 0.4197 0.2985 0.8643 0.054 Uiso 1 1 calc R U
H14I H 0.4929 0.2831 0.8926 0.054 Uiso 1 1 calc R U
C12C C 0.4602(2) 0.4234(3) 0.8469(2) 0.0463(12) Uani 1 1 d . .
H12G H 0.4831 0.4072 0.8886 0.069 Uiso 1 1 calc R U
H12H H 0.4123 0.4277 0.8547 0.069 Uiso 1 1 calc R U
H12I H 0.4724 0.4685 0.8212 0.069 Uiso 1 1 calc R U
C16C C 0.7183(2) 0.1523(2) 0.7611(2) 0.0425(11) Uani 1 1 d . .
H16G H 0.6863 0.1717 0.7258 0.064 Uiso 1 1 calc R U
H16H H 0.7282 0.1022 0.7701 0.064 Uiso 1 1 calc R U
H16I H 0.7591 0.1731 0.7483 0.064 Uiso 1 1 calc R U
I1D I 0.25622(2) 0.39495(2) 0.86350(2) 0.04051(8) Uani 1 1 d . .
Fe1D Fe 0.17568(3) 0.33799(3) 0.81231(3) 0.02671(12) Uani 1 1 d . .
N2D N 0.19183(16) 0.28387(16) 0.73949(15) 0.0265(7) Uani 1 1 d . .
N3D N 0.11546(15) 0.25731(16) 0.86386(15) 0.0263(7) Uani 1 1 d . .
N1D N 0.08692(15) 0.39428(15) 0.75681(15) 0.0255(7) Uani 1 1 d . .
C2D C 0.1361(2) 0.3158(2) 0.68972(19) 0.0305(9) Uani 1 1 d . .
H2DA H 0.1542 0.3182 0.6459 0.037 Uiso 1 1 calc R U
H2DB H 0.1015 0.2850 0.6995 0.037 Uiso 1 1 calc R U
C4D C 0.1183(2) 0.2080(2) 0.8232(2) 0.0300(8) Uani 1 1 d . .
H4DA H 0.0782 0.2203 0.7961 0.036 Uiso 1 1 calc R U
H4DB H 0.1181 0.1602 0.8528 0.036 Uiso 1 1 calc R U
C18D C 0.1252(2) 0.5132(2) 0.7266(2) 0.0373(10) Uani 1 1 d . .
H18J H 0.1326 0.5164 0.6807 0.056 Uiso 1 1 calc R U
H18K H 0.1652 0.4894 0.7512 0.056 Uiso 1 1 calc R U
H18L H 0.1149 0.5598 0.7304 0.056 Uiso 1 1 calc R U
C12D C 0.2736(2) 0.2433(2) 0.6586(2) 0.0442(11) Uani 1 1 d . .
H12J H 0.2405 0.2619 0.6242 0.066 Uiso 1 1 calc R U
H12K H 0.2694 0.1947 0.6817 0.066 Uiso 1 1 calc R U
H12L H 0.3179 0.2466 0.6393 0.066 Uiso 1 1 calc R U
C7D C 0.1333(2) 0.2169(2) 0.9367(2) 0.0341(9) Uani 1 1 d . .
C1E C 0.1044(2) 0.3885(2) 0.68889(19) 0.0305(9) Uani 1 1 d . .
H1EA H 0.1352 0.4219 0.6674 0.037 Uiso 1 1 calc R U
H1EB H 0.0636 0.4015 0.6627 0.037 Uiso 1 1 calc R U
C9D C 0.0845(2) 0.1643(2) 0.9698(2) 0.0422(11) Uani 1 1 d . .
H9DA H 0.0866 0.1297 0.9472 0.063 Uiso 1 1 calc R U
H9DB H 0.0394 0.1889 0.9677 0.063 Uiso 1 1 calc R U
H9DC H 0.0968 0.1412 1.0154 0.063 Uiso 1 1 calc R U
C15D C 0.0659(2) 0.4715(2) 0.7544(2) 0.0328(9) Uani 1 1 d . .
C17D C 0.0048(2) 0.5071(2) 0.7106(2) 0.0466(12) Uani 1 1 d . .
H17J H -0.0325 0.4813 0.7266 0.070 Uiso 1 1 calc R U
H17K H 0.0155 0.5078 0.6658 0.070 Uiso 1 1 calc R U
H17L H -0.0070 0.5546 0.7118 0.070 Uiso 1 1 calc R U
C16D C 0.0506(2) 0.4739(2) 0.8244(2) 0.0408(10) Uani 1 1 d . .
H16J H 0.0884 0.4497 0.8523 0.061 Uiso 1 1 calc R U
H16K H 0.0115 0.4513 0.8413 0.061 Uiso 1 1 calc R U
H16L H 0.0422 0.5221 0.8240 0.061 Uiso 1 1 calc R U
C14D C 0.2702(2) 0.3632(2) 0.6715(2) 0.0365(10) Uani 1 1 d . .
H14J H 0.2628 0.3898 0.7022 0.055 Uiso 1 1 calc R U
H14K H 0.2379 0.3824 0.6364 0.055 Uiso 1 1 calc R U
H14L H 0.3150 0.3660 0.6531 0.055 Uiso 1 1 calc R U
C3D C 0.1804(2) 0.2102(2) 0.77820(19) 0.0306(9) Uani 1 1 d . .
H3DA H 0.2198 0.1867 0.8051 0.037 Uiso 1 1 calc R U
H3DB H 0.1754 0.1845 0.7476 0.037 Uiso 1 1 calc R U
C6D C 0.03207(19) 0.3498(2) 0.7873(2) 0.0305(9) Uani 1 1 d . .
H6DA H 0.0251 0.3218 0.7592 0.037 Uiso 1 1 calc R U
H6DB H -0.0096 0.3809 0.7883 0.037 Uiso 1 1 calc R U
C8D C 0.2051(2) 0.1767(3) 0.9386(2) 0.0481(12) Uani 1 1 d . .
H8DA H 0.2354 0.2090 0.9151 0.072 Uiso 1 1 calc R U
H8DB H 0.2054 0.1406 0.9180 0.072 Uiso 1 1 calc R U
H8DC H 0.2191 0.1554 0.9839 0.072 Uiso 1 1 calc R U
C5D C 0.04736(18) 0.3006(2) 0.85728(19) 0.0303(9) Uani 1 1 d . .
H5DA H 0.0442 0.3285 0.8873 0.036 Uiso 1 1 calc R U
H5DB H 0.0134 0.2691 0.8707 0.036 Uiso 1 1 calc R U
C10D C 0.1321(2) 0.2694(2) 0.9761(2) 0.0435(11) Uani 1 1 d . .
H10I H 0.0865 0.2905 0.9801 0.065 Uiso 1 1 calc R U
H10J H 0.1590 0.3057 0.9532 0.065 Uiso 1 1 calc R U
H10K H 0.1502 0.2449 1.0195 0.065 Uiso 1 1 calc R U
C11D C 0.2623(2) 0.2859(2) 0.7077(2) 0.0324(9) Uani 1 1 d . .
C13D C 0.3157(2) 0.2555(2) 0.7618(2) 0.0413(10) Uani 1 1 d . .
H13G H 0.3157 0.2054 0.7803 0.062 Uiso 1 1 calc R U
H13H H 0.3056 0.2772 0.7961 0.062 Uiso 1 1 calc R U
H13I H 0.3593 0.2648 0.7429 0.062 Uiso 1 1 calc R U
N13 N 0.3458(3) 0.1171(3) 0.4921(2) 0.0674(13) Uani 1 1 d . .
C73 C 0.3793(3) 0.1379(2) 0.5204(2) 0.0445(11) Uani 1 1 d . .
C74 C 0.4218(2) 0.1648(2) 0.5569(2) 0.0422(11) Uani 1 1 d . .
H74A H 0.4132 0.1456 0.6036 0.063 Uiso 1 1 calc R U
H74B H 0.4121 0.2154 0.5438 0.063 Uiso 1 1 calc R U
H74C H 0.4684 0.1513 0.5475 0.063 Uiso 1 1 calc R U
N14 N 0.8396(3) 0.6212(3) 0.4781(3) 0.0810(16) Uani 1 1 d . .
C75 C 0.8739(3) 0.6352(3) 0.5109(3) 0.0572(14) Uani 1 1 d . .
C76 C 0.9191(3) 0.6514(3) 0.5532(3) 0.0689(16) Uani 1 1 d . .
H76A H 0.9026 0.6374 0.5981 0.103 Uiso 1 1 calc R U
H76B H 0.9213 0.7012 0.5384 0.103 Uiso 1 1 calc R U
H76C H 0.9633 0.6262 0.5509 0.103 Uiso 1 1 calc R U

loop_
_atom_site_aniso_label
_atom_site_aniso_U_11
_atom_site_aniso_U_22
_atom_site_aniso_U_33
_atom_site_aniso_U_23
_atom_site_aniso_U_13
_atom_site_aniso_U_12
C83 0.029(2) 0.0230(19) 0.028(2) -0.0086(16) -0.0045(16) -0.0041(16)
C82 0.032(2) 0.030(2) 0.036(2) -0.0183(18) 0.0022(17) -0.0056(17)
C77 0.0266(19) 0.027(2) 0.029(2) -0.0051(16) -0.0070(16) -0.0042(16)
C84 0.032(2) 0.0238(19) 0.029(2) -0.0102(16) -0.0007(16) -0.0066(16)
C90 0.037(2) 0.033(2) 0.026(2) -0.0097(17) -0.0019(17) -0.0023(18)
C89 0.033(2) 0.033(2) 0.0171(18) -0.0059(16) -0.0015(15) -0.0039(17)
C95 0.029(2) 0.026(2) 0.032(2) -0.0097(17) -0.0054(17) 0.0032(16)
C80 0.0231(19) 0.035(2) 0.028(2) -0.0019(17) -0.0014(16) -0.0038(16)
C94 0.037(2) 0.035(2) 0.031(2) -0.0072(18) -0.0071(18) -0.0056(18)
C97 0.058(3) 0.059(3) 0.050(3) -0.034(3) 0.000(2) -0.011(3)
C93 0.049(3) 0.029(2) 0.029(2) -0.0064(17) 0.0000(19) -0.0045(19)
C81 0.029(2) 0.044(2) 0.0226(19) -0.0107(18) -0.0016(16) -0.0066(18)
C92 0.046(3) 0.034(2) 0.023(2) -0.0029(17) 0.0060(18) 0.005(2)
C96 0.042(3) 0.041(3) 0.040(3) -0.017(2) 0.003(2) -0.007(2)
C88 0.035(2) 0.042(2) 0.027(2) -0.0027(18) -0.0055(18) -0.0038(19)
C86 0.029(2) 0.034(2) 0.048(3) -0.018(2) 0.0030(19) -0.0061(18)
C99 0.036(2) 0.042(3) 0.061(3) -0.024(2) 0.001(2) -0.011(2)
C100 0.032(2) 0.037(2) 0.038(2) -0.0149(19) -0.0013(18) -0.0066(18)
C87 0.045(3) 0.046(3) 0.030(2) -0.012(2) 0.0064(19) -0.014(2)
C78 0.0250(19) 0.027(2) 0.028(2) -0.0081(16) -0.0049(15) -0.0043(16)
C91 0.027(2) 0.046(3) 0.027(2) -0.0047(19) -0.0023(17) 0.0065(19)
C85 0.031(2) 0.031(2) 0.035(2) -0.0111(18) -0.0067(17) -0.0034(17)
C79 0.028(2) 0.029(2) 0.029(2) -0.0098(16) -0.0016(16) 0.0008(16)
C98 0.048(3) 0.053(3) 0.067(3) -0.037(3) -0.005(3) -0.010(2)
B1 0.028(2) 0.030(2) 0.021(2) -0.0047(18) -0.0028(17) 0.0007(18)
C88D 0.032(2) 0.040(2) 0.039(2) -0.019(2) -0.0008(18) -0.0046(18)
C98D 0.047(3) 0.025(2) 0.023(2) -0.0052(16) 0.0032(18) 0.0020(18)
C89D 0.033(2) 0.0232(19) 0.030(2) -0.0077(16) -0.0027(17) -0.0081(16)
C1 0.029(2) 0.029(2) 0.034(2) -0.0096(17) 0.0033(17) -0.0041(17)
C95D 0.0273(19) 0.031(2) 0.0215(18) -0.0092(16) 0.0010(15) -0.0008(16)
C92D 0.054(3) 0.045(3) 0.026(2) -0.0108(19) -0.002(2) -0.023(2)
C78D 0.028(2) 0.025(2) 0.033(2) -0.0105(16) -0.0017(16) 0.0028(16)
C99D 0.030(2) 0.038(2) 0.029(2) -0.0069(18) -0.0008(17) 0.0053(18)
C93D 0.051(3) 0.032(2) 0.037(2) -0.0071(19) -0.012(2) -0.010(2)
C84D 0.031(2) 0.029(2) 0.027(2) -0.0071(16) -0.0048(16) 0.0000(17)
C91D 0.038(2) 0.046(3) 0.039(2) -0.023(2) 0.007(2) -0.013(2)
C96D 0.030(2) 0.032(2) 0.035(2) -0.0099(18) -0.0022(17) -0.0026(17)
C87D 0.029(2) 0.040(3) 0.055(3) -0.018(2) -0.003(2) -0.0046(19)
C94D 0.043(2) 0.028(2) 0.033(2) -0.0113(17) -0.0028(18) -0.0063(18)
C85D 0.037(2) 0.036(2) 0.027(2) -0.0047(18) -0.0033(18) 0.0052(18)
C80D 0.036(2) 0.047(3) 0.038(2) -0.019(2) -0.0050(19) -0.005(2)
C82D 0.039(2) 0.032(2) 0.045(3) -0.0086(19) 0.001(2) -0.0092(19)
C97D 0.048(3) 0.032(2) 0.033(2) -0.0109(18) 0.0036(19) -0.011(2)
C81D 0.034(2) 0.041(3) 0.056(3) -0.022(2) -0.005(2) -0.010(2)
C79D 0.035(2) 0.035(2) 0.031(2) -0.0120(18) -0.0037(17) -0.0038(18)
C83D 0.028(2) 0.0197(18) 0.029(2) -0.0052(15) -0.0048(16) -0.0002(15)
C77D 0.030(2) 0.032(2) 0.033(2) -0.0104(18) -0.0026(17) -0.0024(17)
C90D 0.032(2) 0.035(2) 0.034(2) -0.0104(18) -0.0002(18) -0.0067(18)
C86D 0.030(2) 0.032(2) 0.040(2) -0.0035(19) 0.0090(19) 0.0025(18)
B1D 0.027(2) 0.030(2) 0.027(2) -0.0083(18) -0.0029(18) -0.0040(18)
C93C 0.029(2) 0.063(3) 0.037(2) -0.025(2) 0.0030(18) -0.010(2)
C78C 0.0241(19) 0.035(2) 0.028(2) -0.0101(17) -0.0069(16) -0.0005(16)
C94C 0.036(2) 0.044(3) 0.037(2) -0.024(2) -0.0010(18) -0.0074(19)
C82C 0.040(2) 0.039(2) 0.030(2) -0.0068(19) -0.0068(18) 0.0052(19)
C87C 0.053(3) 0.049(3) 0.054(3) 0.006(2) -0.028(3) -0.006(2)
C84C 0.045(3) 0.039(2) 0.036(2) -0.0071(19) -0.012(2) -0.013(2)
C79C 0.027(2) 0.029(2) 0.040(2) -0.0116(18) -0.0048(17) -0.0016(16)
C83C 0.0260(19) 0.032(2) 0.031(2) -0.0111(17) -0.0042(16) -0.0019(16)
C81C 0.031(2) 0.049(3) 0.033(2) -0.020(2) -0.0024(18) -0.0053(19)
C80C 0.029(2) 0.040(2) 0.044(3) -0.023(2) 0.0021(18) -0.0072(18)
C97C 0.058(3) 0.050(3) 0.048(3) -0.015(2) 0.015(3) -0.001(2)
C90C 0.035(2) 0.034(2) 0.030(2) -0.0032(18) -0.0118(18) -0.0056(18)
C88C 0.043(3) 0.039(3) 0.041(3) -0.007(2) -0.016(2) -0.007(2)
C95C 0.027(2) 0.027(2) 0.039(2) -0.0090(17) -0.0007(17) -0.0046(16)
C89C 0.029(2) 0.034(2) 0.0179(18) -0.0049(16) -0.0032(15) -0.0043(17)
C99C 0.027(2) 0.049(3) 0.072(4) -0.028(3) -0.006(2) 0.004(2)
C86C 0.054(3) 0.035(3) 0.055(3) 0.000(2) -0.012(2) -0.002(2)
C91C 0.052(3) 0.033(2) 0.037(2) -0.0055(19) -0.015(2) -0.013(2)
C2 0.033(2) 0.040(2) 0.048(3) -0.019(2) -0.008(2) -0.0026(19)
C85C 0.055(3) 0.034(2) 0.050(3) -0.010(2) -0.003(2) -0.015(2)
C77C 0.047(3) 0.032(2) 0.030(2) -0.0122(18) -0.0086(19) 0.0086(19)
C92C 0.042(3) 0.052(3) 0.027(2) -0.008(2) -0.0020(18) -0.023(2)
C96C 0.043(3) 0.045(3) 0.037(2) -0.010(2) 0.003(2) -0.001(2)
C98C 0.033(3) 0.047(3) 0.077(4) -0.024(3) 0.016(3) -0.002(2)
B1C 0.025(2) 0.031(2) 0.028(2) -0.0102(19) -0.0044(18) -0.0023(18)
C95B 0.033(2) 0.031(2) 0.0167(17) -0.0071(15) -0.0036(15) -0.0031(16)
C86B 0.051(3) 0.044(3) 0.024(2) -0.0094(19) -0.0014(19) -0.023(2)
C84B 0.039(2) 0.028(2) 0.028(2) -0.0079(17) -0.0040(17) -0.0036(17)
C78B 0.030(2) 0.026(2) 0.0233(19) -0.0047(15) -0.0033(16) -0.0005(16)
C98B 0.044(3) 0.051(3) 0.030(2) -0.014(2) -0.0007(19) -0.018(2)
C81B 0.031(2) 0.039(2) 0.037(2) -0.0047(19) 0.0058(18) 0.0044(18)
C3 0.035(2) 0.031(2) 0.032(2) -0.0079(17) -0.0089(18) -0.0018(18)
C90B 0.045(3) 0.037(2) 0.029(2) -0.0044(18) -0.0133(19) -0.006(2)
C92B 0.042(3) 0.034(2) 0.040(3) -0.003(2) 0.001(2) -0.003(2)
C89B 0.0217(18) 0.032(2) 0.0253(19) -0.0089(16) 0.0006(15) -0.0003(16)
C82B 0.027(2) 0.046(3) 0.037(2) -0.006(2) -0.0074(18) 0.0004(19)
C87B 0.042(2) 0.041(2) 0.031(2) -0.0148(19) 0.0030(19) -0.014(2)
C91B 0.046(3) 0.046(3) 0.032(2) 0.002(2) -0.015(2) -0.004(2)
C93B 0.040(2) 0.033(2) 0.033(2) -0.0106(18) 0.0050(19) -0.0068(19)
C77B 0.034(2) 0.034(2) 0.026(2) -0.0077(17) -0.0067(17) 0.0000(18)
C97B 0.032(2) 0.057(3) 0.037(2) -0.022(2) 0.0041(19) -0.009(2)
C96B 0.032(2) 0.040(2) 0.031(2) -0.0147(18) 0.0017(17) -0.0030(18)
C94B 0.033(2) 0.035(2) 0.029(2) -0.0092(18) -0.0034(17) -0.0024(18)
C99B 0.053(3) 0.031(2) 0.034(2) -0.0069(18) -0.007(2) -0.012(2)
C85B 0.047(3) 0.031(2) 0.030(2) -0.0017(18) -0.0139(19) -0.0110(19)
C79B 0.036(2) 0.038(2) 0.029(2) -0.0113(18) -0.0072(17) 0.0000(18)
C88B 0.033(2) 0.031(2) 0.026(2) -0.0051(17) -0.0010(17) -0.0034(17)
C83B 0.031(2) 0.027(2) 0.0255(19) -0.0079(16) -0.0042(16) -0.0046(16)
C80B 0.046(3) 0.047(3) 0.031(2) -0.018(2) 0.003(2) -0.002(2)
B1B 0.028(2) 0.028(2) 0.023(2) -0.0082(18) -0.0052(17) -0.0030(18)
I1 0.03397(15) 0.04570(17) 0.04721(18) -0.01928(14) -0.00923(13) -0.00951(13)
Fe1 0.0248(3) 0.0258(3) 0.0280(3) -0.0095(2) -0.0039(2) -0.0040(2)
N1 0.0268(16) 0.0216(16) 0.0247(16) -0.0073(13) -0.0009(13) -0.0010(13)
N3 0.0241(16) 0.0195(15) 0.0271(16) -0.0055(13) -0.0048(13) -0.0003(12)
N2 0.0263(16) 0.0246(16) 0.0262(16) -0.0087(13) 0.0003(13) -0.0031(13)
C8 0.039(2) 0.027(2) 0.043(2) -0.0094(18) -0.0038(19) -0.0084(18)
C12 0.052(3) 0.040(3) 0.051(3) -0.023(2) 0.020(2) -0.010(2)
C15 0.034(2) 0.031(2) 0.024(2) -0.0034(16) -0.0050(17) 0.0004(17)
C4 0.032(2) 0.024(2) 0.030(2) -0.0120(16) 0.0003(16) -0.0016(16)
C5 0.034(2) 0.032(2) 0.0228(19) -0.0040(16) -0.0061(16) -0.0038(17)
C16 0.051(3) 0.041(3) 0.031(2) -0.0129(19) -0.008(2) -0.004(2)
C6 0.033(2) 0.033(2) 0.026(2) -0.0119(17) -0.0019(16) -0.0039(17)
C9 0.032(2) 0.027(2) 0.045(3) -0.0060(19) -0.0113(19) 0.0025(17)
C7 0.029(2) 0.0233(19) 0.032(2) -0.0100(16) 0.0017(16) -0.0065(16)
C17 0.045(3) 0.035(2) 0.032(2) -0.0004(18) 0.0040(19) -0.004(2)
C10 0.0251(19) 0.0255(19) 0.030(2) -0.0089(16) -0.0019(16) -0.0042(15)
C11 0.0219(18) 0.026(2) 0.031(2) -0.0057(16) 0.0043(16) -0.0016(15)
C18 0.038(2) 0.034(2) 0.035(2) -0.0064(18) -0.0114(19) 0.0060(19)
C13 0.029(2) 0.0224(19) 0.035(2) -0.0076(16) -0.0060(17) -0.0017(16)
C14 0.034(2) 0.031(2) 0.037(2) -0.0160(18) 0.0019(18) -0.0020(17)
C19 0.045(3) 0.034(2) 0.048(3) -0.014(2) 0.016(2) -0.012(2)
C1A 0.026(2) 0.044(3) 0.067(3) -0.022(2) 0.005(2) -0.0046(19)
C1B 0.037(2) 0.029(2) 0.040(2) -0.0138(18) 0.0077(19) -0.0074(18)
I1B 0.03605(15) 0.04032(16) 0.03836(16) -0.01885(12) -0.00457(12) -0.01243(12)
Fe1B 0.0271(3) 0.0259(3) 0.0218(3) -0.0083(2) -0.0036(2) -0.0075(2)
N3B 0.0295(17) 0.0270(17) 0.0226(16) -0.0081(13) -0.0020(13) -0.0032(13)
N2B 0.0301(17) 0.0259(16) 0.0203(15) -0.0054(13) 0.0007(13) -0.0068(13)
N1B 0.0285(17) 0.0328(18) 0.0231(16) -0.0081(14) -0.0032(13) -0.0058(14)
C1C 0.032(2) 0.038(2) 0.0216(19) -0.0069(17) -0.0045(16) -0.0077(17)
C3B 0.034(2) 0.028(2) 0.030(2) -0.0085(16) 0.0014(17) -0.0102(17)
C16B 0.048(3) 0.032(2) 0.041(3) -0.0112(19) -0.003(2) 0.001(2)
C2B 0.034(2) 0.038(2) 0.026(2) -0.0133(17) -0.0009(17) -0.0110(18)
C4B 0.038(2) 0.025(2) 0.027(2) -0.0083(16) -0.0007(17) -0.0111(17)
C12B 0.037(2) 0.040(2) 0.043(3) -0.020(2) 0.005(2) -0.0052(19)
C8B 0.044(3) 0.039(2) 0.029(2) -0.0052(18) -0.0115(19) -0.003(2)
C18B 0.049(3) 0.028(2) 0.037(2) -0.0020(18) -0.002(2) -0.0069(19)
C15B 0.039(2) 0.031(2) 0.036(2) -0.0060(18) -0.0029(19) -0.0013(18)
C11B 0.031(2) 0.027(2) 0.031(2) -0.0091(17) 0.0008(17) -0.0074(16)
C17B 0.047(3) 0.043(3) 0.038(3) -0.001(2) -0.013(2) 0.004(2)
C6B 0.0246(19) 0.037(2) 0.029(2) -0.0093(17) -0.0055(16) -0.0036(17)
C13B 0.028(2) 0.040(2) 0.042(2) -0.012(2) -0.0035(18) -0.0054(18)
C10B 0.043(2) 0.037(2) 0.024(2) -0.0097(17) -0.0032(18) -0.0073(19)
C7B 0.038(2) 0.033(2) 0.0212(19) -0.0048(16) 0.0000(16) -0.0087(18)
C5B 0.026(2) 0.034(2) 0.026(2) -0.0071(16) -0.0012(16) -0.0082(17)
C9B 0.050(3) 0.042(3) 0.026(2) -0.0056(19) 0.0032(19) -0.016(2)
C14B 0.032(2) 0.034(2) 0.037(2) -0.0110(18) 0.0028(18) -0.0081(18)
I1C 0.03575(15) 0.03584(15) 0.03588(15) -0.01608(12) -0.00905(11) -0.00884(11)
Fe1C 0.0262(3) 0.0277(3) 0.0223(3) -0.0101(2) -0.0031(2) -0.0075(2)
N3C 0.0297(17) 0.0263(17) 0.0231(16) -0.0101(13) -0.0008(13) -0.0046(13)
N2C 0.0310(17) 0.0320(18) 0.0252(17) -0.0128(14) 0.0006(14) -0.0082(14)
N1C 0.0292(17) 0.0351(19) 0.0232(16) -0.0092(14) -0.0038(13) -0.0070(14)
C11C 0.031(2) 0.033(2) 0.032(2) -0.0132(17) 0.0044(17) -0.0058(17)
C1D 0.032(2) 0.048(3) 0.0201(19) -0.0109(18) -0.0023(16) -0.0093(19)
C13C 0.032(2) 0.039(2) 0.038(2) -0.0113(19) 0.0008(18) -0.0034(18)
C17C 0.044(3) 0.054(3) 0.037(3) -0.001(2) -0.018(2) -0.004(2)
C8C 0.042(2) 0.036(2) 0.030(2) -0.0086(18) -0.0060(18) 0.0034(19)
C2C 0.036(2) 0.043(2) 0.025(2) -0.0171(18) -0.0012(17) -0.0118(19)
C4C 0.036(2) 0.030(2) 0.035(2) -0.0145(18) 0.0050(18) -0.0134(18)
C18C 0.046(3) 0.040(3) 0.038(2) -0.005(2) -0.006(2) -0.013(2)
C9C 0.049(3) 0.044(3) 0.032(2) -0.008(2) 0.004(2) -0.017(2)
C15C 0.037(2) 0.036(2) 0.027(2) -0.0049(18) -0.0062(17) -0.0028(18)
C5C 0.0248(19) 0.034(2) 0.029(2) -0.0078(17) -0.0014(16) -0.0078(16)
C7C 0.035(2) 0.031(2) 0.025(2) -0.0064(16) -0.0002(17) -0.0054(17)
C6C 0.029(2) 0.039(2) 0.030(2) -0.0095(18) -0.0051(17) -0.0071(18)
C3C 0.039(2) 0.029(2) 0.033(2) -0.0138(17) 0.0052(18) -0.0100(18)
C10C 0.044(3) 0.038(2) 0.029(2) -0.0113(18) -0.0001(18) -0.0007(19)
C14C 0.032(2) 0.046(3) 0.031(2) -0.0096(19) 0.0010(18) -0.0124(19)
C12C 0.037(2) 0.060(3) 0.054(3) -0.035(3) 0.008(2) -0.011(2)
C16C 0.048(3) 0.036(2) 0.040(3) -0.008(2) -0.004(2) -0.002(2)
I1D 0.03466(15) 0.05200(19) 0.04280(17) -0.02200(14) -0.00645(12) -0.01249(13)
Fe1D 0.0246(3) 0.0298(3) 0.0285(3) -0.0121(2) -0.0033(2) -0.0046(2)
N2D 0.0320(17) 0.0224(16) 0.0246(16) -0.0073(13) -0.0002(13) -0.0026(13)
N3D 0.0279(17) 0.0233(16) 0.0277(17) -0.0089(13) -0.0018(13) -0.0007(13)
N1D 0.0217(15) 0.0228(16) 0.0326(18) -0.0090(13) -0.0050(13) -0.0023(13)
C2D 0.034(2) 0.030(2) 0.029(2) -0.0100(17) -0.0044(17) -0.0072(17)
C4D 0.034(2) 0.027(2) 0.033(2) -0.0122(17) 0.0014(17) -0.0089(17)
C18D 0.041(2) 0.024(2) 0.049(3) -0.0119(19) -0.003(2) -0.0092(18)
C12D 0.055(3) 0.035(2) 0.045(3) -0.019(2) 0.015(2) -0.004(2)
C7D 0.038(2) 0.032(2) 0.031(2) -0.0092(18) 0.0000(18) -0.0024(18)
C1E 0.033(2) 0.032(2) 0.026(2) -0.0063(17) -0.0043(16) -0.0049(17)
C9D 0.055(3) 0.033(2) 0.034(2) -0.0030(19) 0.006(2) -0.007(2)
C15D 0.030(2) 0.026(2) 0.040(2) -0.0082(18) -0.0048(18) 0.0007(17)
C17D 0.043(3) 0.033(2) 0.058(3) -0.010(2) -0.017(2) 0.007(2)
C16D 0.044(3) 0.033(2) 0.049(3) -0.021(2) 0.007(2) -0.0011(19)
C14D 0.038(2) 0.035(2) 0.037(2) -0.0110(19) 0.0075(19) -0.0100(19)
C3D 0.037(2) 0.027(2) 0.031(2) -0.0119(17) -0.0001(17) -0.0061(17)
C6D 0.0226(19) 0.029(2) 0.039(2) -0.0099(18) -0.0044(17) -0.0036(16)
C8D 0.044(3) 0.053(3) 0.038(3) -0.006(2) -0.013(2) 0.009(2)
C5D 0.026(2) 0.033(2) 0.033(2) -0.0115(18) 0.0018(16) -0.0057(17)
C10D 0.050(3) 0.050(3) 0.034(2) -0.015(2) -0.001(2) -0.012(2)
C11D 0.033(2) 0.030(2) 0.034(2) -0.0116(18) 0.0063(18) -0.0040(17)
C13D 0.033(2) 0.044(3) 0.044(3) -0.012(2) 0.002(2) 0.000(2)
N13 0.086(4) 0.073(3) 0.038(2) 0.000(2) -0.010(2) -0.029(3)
C73 0.055(3) 0.045(3) 0.026(2) 0.002(2) 0.001(2) -0.011(2)
C74 0.041(3) 0.040(3) 0.043(3) -0.011(2) 0.003(2) -0.003(2)
N14 0.076(4) 0.104(4) 0.053(3) -0.007(3) -0.010(3) -0.014(3)
C75 0.059(4) 0.056(3) 0.044(3) -0.003(3) 0.003(3) 0.001(3)
C76 0.065(4) 0.075(4) 0.069(4) -0.027(3) -0.004(3) -0.006(3)

loop_
_atom_type_symbol
_atom_type_description
_atom_type_scat_dispersion_real
_atom_type_scat_dispersion_imag
_atom_type_scat_source
C C 0.0033 0.0016 'International Tables Vol C Tables 4.2.6.8 and 6.1.1.4'
H H 0.0000 0.0000 'International Tables Vol C Tables 4.2.6.8 and 6.1.1.4'
B B 0.0013 0.0007 'International Tables Vol C Tables 4.2.6.8 and 6.1.1.4'
Fe Fe 0.3463 0.8444 'International Tables Vol C Tables 4.2.6.8 and 6.1.1.4'
I I -0.4742 1.8119 'International Tables Vol C Tables 4.2.6.8 and 6.1.1.4'
N N 0.0061 0.0033 'International Tables Vol C Tables 4.2.6.8 and 6.1.1.4'

loop_
_geom_angle_atom_site_label_1
_geom_angle_atom_site_label_2
_geom_angle_atom_site_label_3
_geom_angle
C84 C83 B1 124.4(3)
C88 C83 C84 114.3(4)
C88 C83 B1 121.0(3)
C77 C82 H82 119.6
C77 C82 C81 120.9(4)
C81 C82 H82 119.6
C82 C77 H77 118.6
C82 C77 C78 122.9(4)
C78 C77 H77 118.6
C83 C84 H84 118.7
C85 C84 C83 122.6(4)
C85 C84 H84 118.7
C89 C90 H90 119.2
C89 C90 C91 121.7(4)
C91 C90 H90 119.2
C90 C89 C94 115.9(4)
C90 C89 B1 122.7(3)
C94 C89 B1 121.2(3)
C96 C95 C100 115.6(4)
C96 C95 B1 120.5(4)
C100 C95 B1 123.5(3)
C81 C80 H80 119.9
C81 C80 C79 120.1(4)
C79 C80 H80 119.9
C89 C94 H94 118.7
C93 C94 C89 122.5(4)
C93 C94 H94 118.7
C96 C97 H97 119.7
C98 C97 H97 119.7
C98 C97 C96 120.6(4)
C94 C93 H93 119.9
C92 C93 C94 120.1(4)
C92 C93 H93 119.9
C82 C81 C80 118.3(4)
C82 C81 H81 120.9
C80 C81 H81 120.9
C93 C92 H92 120.6
C93 C92 C91 118.7(4)
C91 C92 H92 120.6
C95 C96 H96 118.9
C97 C96 C95 122.2(4)
C97 C96 H96 118.9
C83 C88 H88 118.3
C87 C88 C83 123.5(4)
C87 C88 H88 118.3
C87 C86 H86 120.7
C85 C86 H86 120.7
C85 C86 C87 118.5(4)
C100 C99 H99 119.8
C98 C99 H99 119.8
C98 C99 C100 120.5(4)
C95 C100 H100 118.9
C99 C100 C95 122.2(4)
C99 C100 H100 118.9
C88 C87 C86 120.3(4)
C88 C87 H87 119.8
C86 C87 H87 119.8
C77 C78 B1 124.0(3)
C79 C78 C77 114.4(3)
C79 C78 B1 121.6(3)
C90 C91 H91 119.5
C92 C91 C90 120.9(4)
C92 C91 H91 119.5
C84 C85 H85 119.6
C86 C85 C84 120.7(4)
C86 C85 H85 119.6
C80 C79 C78 123.4(4)
C80 C79 H79 118.3
C78 C79 H79 118.3
C97 C98 H98 120.5
C99 C98 C97 118.9(4)
C99 C98 H98 120.5
C83 B1 C89 109.9(3)
C95 B1 C83 109.0(3)
C95 B1 C89 107.8(3)
C95 B1 C78 111.4(3)
C78 B1 C83 110.3(3)
C78 B1 C89 108.2(3)
C87D C88D H88D 118.4
C87D C88D C83D 123.2(4)
C83D C88D H88D 118.4
C99D C98D H98D 120.6
C99D C98D C97D 118.8(4)
C97D C98D H98D 120.6
C94D C89D B1D 122.1(3)
C90D C89D C94D 114.8(4)
C90D C89D B1D 122.8(3)
C95D C1 H1 118.7
C99D C1 H1 118.7
C99D C1 C95D 122.5(4)
C1 C95D C96D 114.5(4)
C1 C95D B1D 124.5(3)
C96D C95D B1D 120.9(3)
C93D C92D H92D 120.7
C93D C92D C91D 118.7(4)
C91D C92D H92D 120.7
C79D C78D B1D 123.1(4)
C77D C78D C79D 113.1(4)
C77D C78D B1D 123.7(3)
C98D C99D C1 120.7(4)
C98D C99D H99D 119.6
C1 C99D H99D 119.6
C92D C93D H93D 119.9
C92D C93D C94D 120.1(4)
C94D C93D H93D 119.9
C85D C84D H84D 118.1
C85D C84D C83D 123.7(4)
C83D C84D H84D 118.1
C92D C91D H91D 119.9
C92D C91D C90D 120.2(4)
C90D C91D H91D 119.9
C95D C96D H96D 118.5
C97D C96D C95D 123.1(4)
C97D C96D H96D 118.5
C88D C87D H87D 119.5
C86D C87D C88D 120.9(4)
C86D C87D H87D 119.5
C89D C94D C93D 122.8(4)
C89D C94D H94D 118.6
C93D C94D H94D 118.6
C84D C85D H85D 119.7
C86D C85D C84D 120.6(4)
C86D C85D H85D 119.7
C81D C80D H80D 119.8
C79D C80D H80D 119.8
C79D C80D C81D 120.5(4)
C81D C82D H82D 119.8
C77D C82D H82D 119.8
C77D C82D C81D 120.3(4)
C98D C97D C96D 120.3(4)
C98D C97D H97D 119.8
C96D C97D H97D 119.8
C80D C81D C82D 118.1(4)
C80D C81D H81D 121.0
C82D C81D H81D 121.0
C78D C79D H79D 117.8
C80D C79D C78D 124.3(4)
C80D C79D H79D 117.8
C88D C83D B1D 122.2(3)
C84D C83D C88D 113.5(4)
C84D C83D B1D 123.9(3)
C78D C77D H77D 118.2
C82D C77D C78D 123.7(4)
C82D C77D H77D 118.2
C89D C90D H90D 118.3
C91D C90D C89D 123.4(4)
C91D C90D H90D 118.3
C87D C86D C85D 118.0(4)
C87D C86D H86D 121.0
C85D C86D H86D 121.0
C89D B1D C95D 107.7(3)
C89D B1D C83D 111.4(3)
C78D B1D C89D 108.3(3)
C78D B1D C95D 110.1(3)
C78D B1D C83D 112.9(3)
C83D B1D C95D 106.4(3)
C94C C93C H93C 120.2
C92C C93C H93C 120.2
C92C C93C C94C 119.6(4)
C79C C78C C77C 114.2(4)
C79C C78C B1C 125.9(4)
C77C C78C B1C 119.7(3)
C93C C94C H94C 118.3
C93C C94C C89C 123.4(4)
C89C C94C H94C 118.3
C81C C82C H82C 119.9
C81C C82C C77C 120.2(4)
C77C C82C H82C 119.9
C88C C87C H87C 120.0
C86C C87C H87C 120.0
C86C C87C C88C 120.1(4)
C83C C84C H84C 118.3
C85C C84C H84C 118.3
C85C C84C C83C 123.4(4)
C78C C79C H79C 118.6
C78C C79C C80C 122.9(4)
C80C C79C H79C 118.6
C84C C83C B1C 120.7(3)
C88C C83C C84C 114.0(4)
C88C C83C B1C 125.2(3)
C82C C81C H81C 120.9
C80C C81C C82C 118.2(4)
C80C C81C H81C 120.9
C79C C80C H80C 119.5
C81C C80C C79C 120.9(4)
C81C C80C H80C 119.5
C96C C97C H97C 120.0
C98C C97C H97C 120.0
C98C C97C C96C 120.0(5)
C89C C90C H90C 118.3
C91C C90C H90C 118.3
C91C C90C C89C 123.4(4)
C87C C88C H88C 118.3
C83C C88C C87C 123.4(4)
C83C C88C H88C 118.3
C2 C95C B1C 124.9(4)
C96C C95C C2 115.1(4)
C96C C95C B1C 119.9(4)
C94C C89C B1C 121.3(3)
C90C C89C C94C 114.5(4)
C90C C89C B1C 123.8(3)
C2 C99C H99C 119.6
C98C C99C H99C 119.6
C98C C99C C2 120.8(4)
C87C C86C H86C 120.6
C85C C86C C87C 118.8(4)
C85C C86C H86C 120.6
C90C C91C H91C 120.3
C92C C91C C90C 119.5(4)
C92C C91C H91C 120.3
C95C C2 H2 118.9
C99C C2 C95C 122.1(4)
C99C C2 H2 118.9
C84C C85C H85C 119.9
C86C C85C C84C 120.2(4)
C86C C85C H85C 119.9
C78C C77C H77C 118.2
C82C C77C C78C 123.5(4)
C82C C77C H77C 118.2
C93C C92C C91C 119.6(4)
C93C C92C H92C 120.2
C91C C92C H92C 120.2
C97C C96C H96C 118.4
C95C C96C C97C 123.1(5)
C95C C96C H96C 118.4
C97C C98C C99C 118.8(4)
C97C C98C H98C 120.6
C99C C98C H98C 120.6
C83C B1C C78C 112.2(3)
C95C B1C C78C 112.8(3)
C95C B1C C83C 105.6(3)
C95C B1C C89C 110.1(3)
C89C B1C C78C 103.5(3)
C89C B1C C83C 112.7(3)
C3 C95B B1B 122.0(3)
C96B C95B C3 114.3(4)
C96B C95B B1B 123.5(3)
C87B C86B H86B 120.6
C85B C86B H86B 120.6
C85B C86B C87B 118.8(4)
C85B C84B H84B 118.9
C83B C84B H84B 118.9
C83B C84B C85B 122.3(4)
C77B C78B B1B 123.0(3)
C79B C78B C77B 114.4(4)
C79B C78B B1B 122.3(3)
C97B C98B H98B 120.9
C97B C98B C99B 118.2(4)
C99B C98B H98B 120.9
C82B C81B H81B 120.6
C80B C81B H81B 120.6
C80B C81B C82B 118.8(4)
C95B C3 H3 118.5
C99B C3 C95B 122.9(4)
C99B C3 H3 118.5
C89B C90B H90B 118.5
C91B C90B H90B 118.5
C91B C90B C89B 123.0(4)
C91B C92B H92B 120.7
C93B C92B H92B 120.7
C93B C92B C91B 118.7(4)
C90B C89B C94B 114.4(4)
C90B C89B B1B 123.1(3)
C94B C89B B1B 122.2(3)
C81B C82B H82B 119.9
C81B C82B C77B 120.3(4)
C77B C82B H82B 119.9
C86B C87B H87B 120.1
C86B C87B C88B 119.9(4)
C88B C87B H87B 120.1
C90B C91B H91B 119.7
C92B C91B C90B 120.6(4)
C92B C91B H91B 119.7
C92B C93B H93B 119.8
C92B C93B C94B 120.4(4)
C94B C93B H93B 119.8
C78B C77B H77B 118.6
C82B C77B C78B 122.9(4)
C82B C77B H77B 118.6
C98B C97B H97B 119.9
C98B C97B C96B 120.3(4)
C96B C97B H97B 119.9
C95B C96B H96B 118.1
C97B C96B C95B 123.8(4)
C97B C96B H96B 118.1
C89B C94B H94B 118.6
C93B C94B C89B 122.9(4)
C93B C94B H94B 118.6
C98B C99B H99B 119.7
C3 C99B C98B 120.5(4)
C3 C99B H99B 119.7
C86B C85B C84B 120.6(4)
C86B C85B H85B 119.7
C84B C85B H85B 119.7
C78B C79B H79B 118.4
C80B C79B C78B 123.3(4)
C80B C79B H79B 118.4
C87B C88B H88B 118.5
C87B C88B C83B 123.1(4)
C83B C88B H88B 118.5
C84B C83B C88B 115.4(3)
C84B C83B B1B 123.2(3)
C88B C83B B1B 121.1(3)
C81B C80B C79B 120.4(4)
C81B C80B H80B 119.8
C79B C80B H80B 119.8
C78B B1B C95B 111.4(3)
C89B B1B C95B 111.8(3)
C89B B1B C78B 104.5(3)
C89B B1B C83B 112.5(3)
C83B B1B C95B 103.7(3)
C83B B1B C78B 113.1(3)
N1 Fe1 I1 127.17(8)
N1 Fe1 N3 86.12(11)
N1 Fe1 N2 86.01(11)
N3 Fe1 I1 126.94(8)
N3 Fe1 N2 85.87(11)
N2 Fe1 I1 130.01(8)
C15 N1 Fe1 115.5(2)
C7 N1 Fe1 106.7(2)
C7 N1 C15 111.8(3)
C11 N1 Fe1 102.0(2)
C11 N1 C15 111.6(3)
C11 N1 C7 108.6(3)
C5 N3 Fe1 102.0(2)
C5 N3 C10 109.5(3)
C5 N3 C13 111.7(3)
C10 N3 Fe1 106.2(2)
C10 N3 C13 111.4(3)
C13 N3 Fe1 115.4(2)
C4 N2 Fe1 102.1(2)
C4 N2 C1B 111.1(3)
C6 N2 Fe1 106.2(2)
C6 N2 C4 108.9(3)
C6 N2 C1B 112.4(3)
C1B N2 Fe1 115.5(2)
H8A C8 H8B 109.5
H8A C8 H8C 109.5
H8B C8 H8C 109.5
C13 C8 H8A 109.5
C13 C8 H8B 109.5
C13 C8 H8C 109.5
H12A C12 H12B 109.5
H12A C12 H12C 109.5
H12B C12 H12C 109.5
C1B C12 H12A 109.5
C1B C12 H12B 109.5
C1B C12 H12C 109.5
C16 C15 N1 110.1(3)
C16 C15 C17 108.0(3)
C16 C15 C18 108.7(3)
C17 C15 N1 111.9(3)
C17 C15 C18 110.1(3)
C18 C15 N1 108.0(3)
N2 C4 H4A 109.0
N2 C4 H4B 109.0
N2 C4 C7 112.7(3)
H4A C4 H4B 107.8
C7 C4 H4A 109.0
C7 C4 H4B 109.0
N3 C5 H5A 109.0
N3 C5 H5B 109.0
N3 C5 C6 112.8(3)
H5A C5 H5B 107.8
C6 C5 H5A 109.0
C6 C5 H5B 109.0
C15 C16 H16A 109.5
C15 C16 H16B 109.5
C15 C16 H16C 109.5
H16A C16 H16B 109.5
H16A C16 H16C 109.5
H16B C16 H16C 109.5
N2 C6 C5 113.9(3)
N2 C6 H6A 108.8
N2 C6 H6B 108.8
C5 C6 H6A 108.8
C5 C6 H6B 108.8
H6A C6 H6B 107.7
H9A C9 H9B 109.5
H9A C9 H9C 109.5
H9B C9 H9C 109.5
C13 C9 H9A 109.5
C13 C9 H9B 109.5
C13 C9 H9C 109.5
N1 C7 C4 113.1(3)
N1 C7 H7A 109.0
N1 C7 H7B 109.0
C4 C7 H7A 109.0
C4 C7 H7B 109.0
H7A C7 H7B 107.8
C15 C17 H17A 109.5
C15 C17 H17B 109.5
C15 C17 H17C 109.5
H17A C17 H17B 109.5
H17A C17 H17C 109.5
H17B C17 H17C 109.5
N3 C10 H10A 109.0
N3 C10 H10B 109.0
N3 C10 C11 113.1(3)
H10A C10 H10B 107.8
C11 C10 H10A 109.0
C11 C10 H10B 109.0
N1 C11 C10 113.9(3)
N1 C11 H11A 108.8
N1 C11 H11B 108.8
C10 C11 H11A 108.8
C10 C11 H11B 108.8
H11A C11 H11B 107.7
C15 C18 H18A 109.5
C15 C18 H18B 109.5
C15 C18 H18C 109.5
H18A C18 H18B 109.5
H18A C18 H18C 109.5
H18B C18 H18C 109.5
C8 C13 N3 108.8(3)
C9 C13 N3 112.2(3)
C9 C13 C8 107.9(3)
C14 C13 N3 108.3(3)
C14 C13 C8 108.9(3)
C14 C13 C9 110.6(3)
C13 C14 H14A 109.5
C13 C14 H14B 109.5
C13 C14 H14C 109.5
H14A C14 H14B 109.5
H14A C14 H14C 109.5
H14B C14 H14C 109.5
H19A C19 H19B 109.5
H19A C19 H19C 109.5
H19B C19 H19C 109.5
C1B C19 H19A 109.5
C1B C19 H19B 109.5
C1B C19 H19C 109.5
H1AA C1A H1AB 109.5
H1AA C1A H1AC 109.5
H1AB C1A H1AC 109.5
C1B C1A H1AA 109.5
C1B C1A H1AB 109.5
C1B C1A H1AC 109.5
N2 C1B C12 112.4(3)
C19 C1B N2 108.3(3)
C19 C1B C12 109.5(4)
C1A C1B N2 109.4(3)
C1A C1B C12 108.3(4)
C1A C1B C19 108.9(4)
N3B Fe1B I1B 127.45(8)
N3B Fe1B N2B 85.86(11)
N3B Fe1B N1B 87.32(12)
N2B Fe1B I1B 129.50(8)
N1B Fe1B I1B 126.76(9)
N1B Fe1B N2B 85.46(12)
C4B N3B Fe1B 106.6(2)
C4B N3B C7B 111.4(3)
C7B N3B Fe1B 117.0(2)
C5B N3B Fe1B 100.4(2)
C5B N3B C4B 110.0(3)
C5B N3B C7B 110.9(3)
C3B N2B Fe1B 102.4(2)
C3B N2B C2B 108.9(3)
C3B N2B C11B 112.0(3)
C2B N2B Fe1B 106.4(2)
C2B N2B C11B 112.6(3)
C11B N2B Fe1B 113.8(2)
C1C N1B Fe1B 103.3(2)
C1C N1B C15B 109.9(3)
C1C N1B C6B 109.4(3)
C15B N1B Fe1B 117.5(2)
C6B N1B Fe1B 104.4(2)
C6B N1B C15B 111.8(3)
N1B C1C H1CA 109.0
N1B C1C H1CB 109.0
N1B C1C C2B 113.0(3)
H1CA C1C H1CB 107.8
C2B C1C H1CA 109.0
C2B C1C H1CB 109.0
N2B C3B H3BA 109.1
N2B C3B H3BB 109.1
N2B C3B C4B 112.7(3)
H3BA C3B H3BB 107.8
C4B C3B H3BA 109.1
C4B C3B H3BB 109.1
H16D C16B H16E 109.5
H16D C16B H16F 109.5
H16E C16B H16F 109.5
C15B C16B H16D 109.5
C15B C16B H16E 109.5
C15B C16B H16F 109.5
N2B C2B C1C 113.7(3)
N2B C2B H2BA 108.8
N2B C2B H2BB 108.8
C1C C2B H2BA 108.8
C1C C2B H2BB 108.8
H2BA C2B H2BB 107.7
N3B C4B C3B 112.9(3)
N3B C4B H4BA 109.0
N3B C4B H4BB 109.0
C3B C4B H4BA 109.0
C3B C4B H4BB 109.0
H4BA C4B H4BB 107.8
H12D C12B H12E 109.5
H12D C12B H12F 109.5
H12E C12B H12F 109.5
C11B C12B H12D 109.5
C11B C12B H12E 109.5
C11B C12B H12F 109.5
H8BA C8B H8BB 109.5
H8BA C8B H8BC 109.5
H8BB C8B H8BC 109.5
C7B C8B H8BA 109.5
C7B C8B H8BB 109.5
C7B C8B H8BC 109.5
H18D C18B H18E 109.5
H18D C18B H18F 109.5
H18E C18B H18F 109.5
C15B C18B H18D 109.5
C15B C18B H18E 109.5
C15B C18B H18F 109.5
N1B C15B C16B 107.8(3)
C18B C15B N1B 109.8(3)
C18B C15B C16B 107.8(4)
C17B C15B N1B 112.7(3)
C17B C15B C16B 109.6(4)
C17B C15B C18B 109.0(4)
C12B C11B N2B 112.1(3)
C13B C11B N2B 109.6(3)
C13B C11B C12B 108.2(3)
C13B C11B C14B 109.1(3)
C14B C11B N2B 108.3(3)
C14B C11B C12B 109.4(3)
C15B C17B H17D 109.5
C15B C17B H17E 109.5
C15B C17B H17F 109.5
H17D C17B H17E 109.5
H17D C17B H17F 109.5
H17E C17B H17F 109.5
N1B C6B H6BA 108.8
N1B C6B H6BB 108.8
N1B C6B C5B 113.8(3)
H6BA C6B H6BB 107.7
C5B C6B H6BA 108.8
C5B C6B H6BB 108.8
C11B C13B H13A 109.5
C11B C13B H13B 109.5
C11B C13B H13C 109.5
H13A C13B H13B 109.5
H13A C13B H13C 109.5
H13B C13B H13C 109.5
H10C C10B H10D 109.5
H10C C10B H10E 109.5
H10D C10B H10E 109.5
C7B C10B H10C 109.5
C7B C10B H10D 109.5
C7B C10B H10E 109.5
C8B C7B N3B 108.3(3)
C8B C7B C10B 107.8(3)
C8B C7B C9B 110.6(3)
C10B C7B N3B 109.6(3)
C9B C7B N3B 112.1(3)
C9B C7B C10B 108.4(3)
N3B C5B C6B 112.9(3)
N3B C5B H5BA 109.0
N3B C5B H5BB 109.0
C6B C5B H5BA 109.0
C6B C5B H5BB 109.0
H5BA C5B H5BB 107.8
C7B C9B H9BA 109.5
C7B C9B H9BB 109.5
C7B C9B H9BC 109.5
H9BA C9B H9BB 109.5
H9BA C9B H9BC 109.5
H9BB C9B H9BC 109.5
C11B C14B H14D 109.5
C11B C14B H14E 109.5
C11B C14B H14F 109.5
H14D C14B H14E 109.5
H14D C14B H14F 109.5
H14E C14B H14F 109.5
N3C Fe1C I1C 128.74(8)
N3C Fe1C N2C 86.04(11)
N3C Fe1C N1C 87.34(12)
N2C Fe1C I1C 127.29(9)
N1C Fe1C I1C 127.31(9)
N1C Fe1C N2C 85.73(12)
C4C N3C Fe1C 106.7(2)
C4C N3C C7C 111.5(3)
C5C N3C Fe1C 100.6(2)
C5C N3C C4C 109.4(3)
C5C N3C C7C 111.6(3)
C7C N3C Fe1C 116.4(2)
C11C N2C Fe1C 115.9(2)
C2C N2C Fe1C 105.7(2)
C2C N2C C11C 112.3(3)
C3C N2C Fe1C 102.3(2)
C3C N2C C11C 111.2(3)
C3C N2C C2C 108.7(3)
C1D N1C Fe1C 102.7(2)
C1D N1C C15C 110.5(3)
C1D N1C C6C 109.5(3)
C15C N1C Fe1C 117.5(2)
C6C N1C Fe1C 104.5(2)
C6C N1C C15C 111.5(3)
N2C C11C C12C 112.9(3)
C13C C11C N2C 109.6(3)
C13C C11C C14C 109.0(3)
C13C C11C C12C 107.6(3)
C14C C11C N2C 108.6(3)
C14C C11C C12C 109.0(3)
N1C C1D H1DA 109.0
N1C C1D H1DB 109.0
N1C C1D C2C 113.0(3)
H1DA C1D H1DB 107.8
C2C C1D H1DA 109.0
C2C C1D H1DB 109.0
C11C C13C H13D 109.5
C11C C13C H13E 109.5
C11C C13C H13F 109.5
H13D C13C H13E 109.5
H13D C13C H13F 109.5
H13E C13C H13F 109.5
H17G C17C H17H 109.5
H17G C17C H17I 109.5
H17H C17C H17I 109.5
C15C C17C H17G 109.5
C15C C17C H17H 109.5
C15C C17C H17I 109.5
H8CA C8C H8CB 109.5
H8CA C8C H8CC 109.5
H8CB C8C H8CC 109.5
C7C C8C H8CA 109.5
C7C C8C H8CB 109.5
C7C C8C H8CC 109.5
N2C C2C C1D 114.2(3)
N2C C2C H2CA 108.7
N2C C2C H2CB 108.7
C1D C2C H2CA 108.7
C1D C2C H2CB 108.7
H2CA C2C H2CB 107.6
N3C C4C H4CA 109.0
N3C C4C H4CB 109.0
N3C C4C C3C 113.0(3)
H4CA C4C H4CB 107.8
C3C C4C H4CA 109.0
C3C C4C H4CB 109.0
H18G C18C H18H 109.5
H18G C18C H18I 109.5
H18H C18C H18I 109.5
C15C C18C H18G 109.5
C15C C18C H18H 109.5
C15C C18C H18I 109.5
H9CA C9C H9CB 109.5
H9CA C9C H9CC 109.5
H9CB C9C H9CC 109.5
C7C C9C H9CA 109.5
C7C C9C H9CB 109.5
C7C C9C H9CC 109.5
N1C C15C C16C 107.8(3)
C17C C15C N1C 112.2(3)
C17C C15C C18C 108.6(4)
C17C C15C C16C 110.4(4)
C18C C15C N1C 109.9(3)
C18C C15C C16C 107.8(3)
N3C C5C H5CA 108.9
N3C C5C H5CB 108.9
N3C C5C C6C 113.3(3)
H5CA C5C H5CB 107.7
C6C C5C H5CA 108.9
C6C C5C H5CB 108.9
C8C C7C N3C 108.5(3)
C8C C7C C9C 109.8(3)
C8C C7C C10C 108.4(3)
C9C C7C N3C 112.1(3)
C10C C7C N3C 109.4(3)
C10C C7C C9C 108.6(3)
N1C C6C C5C 113.7(3)
N1C C6C H6CA 108.8
N1C C6C H6CB 108.8
C5C C6C H6CA 108.8
C5C C6C H6CB 108.8
H6CA C6C H6CB 107.7
N2C C3C C4C 113.0(3)
N2C C3C H3CA 109.0
N2C C3C H3CB 109.0
C4C C3C H3CA 109.0
C4C C3C H3CB 109.0
H3CA C3C H3CB 107.8
C7C C10C H10F 109.5
C7C C10C H10G 109.5
C7C C10C H10H 109.5
H10F C10C H10G 109.5
H10F C10C H10H 109.5
H10G C10C H10H 109.5
C11C C14C H14G 109.5
C11C C14C H14H 109.5
C11C C14C H14I 109.5
H14G C14C H14H 109.5
H14G C14C H14I 109.5
H14H C14C H14I 109.5
C11C C12C H12G 109.5
C11C C12C H12H 109.5
C11C C12C H12I 109.5
H12G C12C H12H 109.5
H12G C12C H12I 109.5
H12H C12C H12I 109.5
C15C C16C H16G 109.5
C15C C16C H16H 109.5
C15C C16C H16I 109.5
H16G C16C H16H 109.5
H16G C16C H16I 109.5
H16H C16C H16I 109.5
N2D Fe1D I1D 131.73(9)
N2D Fe1D N3D 85.62(12)
N2D Fe1D N1D 85.77(12)
N3D Fe1D I1D 127.35(8)
N3D Fe1D N1D 87.41(12)
N1D Fe1D I1D 124.44(8)
C2D N2D Fe1D 106.4(2)
C2D N2D C11D 113.0(3)
C3D N2D Fe1D 102.9(2)
C3D N2D C2D 108.6(3)
C3D N2D C11D 111.8(3)
C11D N2D Fe1D 113.5(2)
C4D N3D Fe1D 106.8(2)
C4D N3D C7D 111.4(3)
C7D N3D Fe1D 116.7(2)
C5D N3D Fe1D 99.9(2)
C5D N3D C4D 109.3(3)
C5D N3D C7D 112.0(3)
C1E N1D Fe1D 102.2(2)
C1E N1D C15D 111.5(3)
C1E N1D C6D 109.4(3)
C15D N1D Fe1D 117.5(2)
C6D N1D Fe1D 104.3(2)
C6D N1D C15D 111.3(3)
N2D C2D H2DA 108.8
N2D C2D H2DB 108.8
H2DA C2D H2DB 107.7
C1E C2D N2D 113.8(3)
C1E C2D H2DA 108.8
C1E C2D H2DB 108.8
N3D C4D H4DA 109.0
N3D C4D H4DB 109.0
N3D C4D C3D 112.9(3)
H4DA C4D H4DB 107.8
C3D C4D H4DA 109.0
C3D C4D H4DB 109.0
H18J C18D H18K 109.5
H18J C18D H18L 109.5
H18K C18D H18L 109.5
C15D C18D H18J 109.5
C15D C18D H18K 109.5
C15D C18D H18L 109.5
H12J C12D H12K 109.5
H12J C12D H12L 109.5
H12K C12D H12L 109.5
C11D C12D H12J 109.5
C11D C12D H12K 109.5
C11D C12D H12L 109.5
N3D C7D C8D 108.1(3)
N3D C7D C10D 109.8(3)
C9D C7D N3D 112.3(3)
C9D C7D C8D 109.0(4)
C9D C7D C10D 108.7(3)
C8D C7D C10D 108.7(4)
N1D C1E C2D 113.4(3)
N1D C1E H1EA 108.9
N1D C1E H1EB 108.9
C2D C1E H1EA 108.9
C2D C1E H1EB 108.9
H1EA C1E H1EB 107.7
C7D C9D H9DA 109.5
C7D C9D H9DB 109.5
C7D C9D H9DC 109.5
H9DA C9D H9DB 109.5
H9DA C9D H9DC 109.5
H9DB C9D H9DC 109.5
N1D C15D C18D 108.8(3)
C17D C15D N1D 112.8(3)
C17D C15D C18D 108.2(4)
C16D C15D N1D 108.9(3)
C16D C15D C18D 108.4(3)
C16D C15D C17D 109.7(4)
C15D C17D H17J 109.5
C15D C17D H17K 109.5
C15D C17D H17L 109.5
H17J C17D H17K 109.5
H17J C17D H17L 109.5
H17K C17D H17L 109.5
C15D C16D H16J 109.5
C15D C16D H16K 109.5
C15D C16D H16L 109.5
H16J C16D H16K 109.5
H16J C16D H16L 109.5
H16K C16D H16L 109.5
H14J C14D H14K 109.5
H14J C14D H14L 109.5
H14K C14D H14L 109.5
C11D C14D H14J 109.5
C11D C14D H14K 109.5
C11D C14D H14L 109.5
N2D C3D C4D 112.8(3)
N2D C3D H3DA 109.0
N2D C3D H3DB 109.0
C4D C3D H3DA 109.0
C4D C3D H3DB 109.0
H3DA C3D H3DB 107.8
N1D C6D H6DA 108.8
N1D C6D H6DB 108.8
N1D C6D C5D 113.9(3)
H6DA C6D H6DB 107.7
C5D C6D H6DA 108.8
C5D C6D H6DB 108.8
C7D C8D H8DA 109.5
C7D C8D H8DB 109.5
C7D C8D H8DC 109.5
H8DA C8D H8DB 109.5
H8DA C8D H8DC 109.5
H8DB C8D H8DC 109.5
N3D C5D C6D 113.7(3)
N3D C5D H5DA 108.8
N3D C5D H5DB 108.8
C6D C5D H5DA 108.8
C6D C5D H5DB 108.8
H5DA C5D H5DB 107.7
C7D C10D H10I 109.5
C7D C10D H10J 109.5
C7D C10D H10K 109.5
H10I C10D H10J 109.5
H10I C10D H10K 109.5
H10J C10D H10K 109.5
N2D C11D C12D 112.2(3)
N2D C11D C14D 108.1(3)
C14D C11D C12D 109.7(3)
C13D C11D N2D 109.6(3)
C13D C11D C12D 108.5(4)
C13D C11D C14D 108.8(3)
C11D C13D H13G 109.5
C11D C13D H13H 109.5
C11D C13D H13I 109.5
H13G C13D H13H 109.5
H13G C13D H13I 109.5
H13H C13D H13I 109.5
N13 C73 C74 179.7(6)
C73 C74 H74A 109.5
C73 C74 H74B 109.5
C73 C74 H74C 109.5
H74A C74 H74B 109.5
H74A C74 H74C 109.5
H74B C74 H74C 109.5
N14 C75 C76 178.4(7)
C75 C76 H76A 109.5
C75 C76 H76B 109.5
C75 C76 H76C 109.5
H76A C76 H76B 109.5
H76A C76 H76C 109.5
H76B C76 H76C 109.5

loop_
_geom_bond_atom_site_label_1
_geom_bond_atom_site_label_2
_geom_bond_distance
C83 C84 1.409(5)
C83 C88 1.409(5)
C83 B1 1.654(6)
C82 H82 0.9300
C82 C77 1.382(5)
C82 C81 1.383(6)
C77 H77 0.9300
C77 C78 1.409(5)
C84 H84 0.9300
C84 C85 1.393(5)
C90 H90 0.9300
C90 C89 1.393(5)
C90 C91 1.400(6)
C89 C94 1.402(5)
C89 B1 1.655(6)
C95 C96 1.396(6)
C95 C100 1.398(6)
C95 B1 1.647(6)
C80 H80 0.9300
C80 C81 1.385(5)
C80 C79 1.391(5)
C94 H94 0.9300
C94 C93 1.400(6)
C97 H97 0.9300
C97 C96 1.390(6)
C97 C98 1.374(7)
C93 H93 0.9300
C93 C92 1.375(6)
C81 H81 0.9300
C92 H92 0.9300
C92 C91 1.384(6)
C96 H96 0.9300
C88 H88 0.9300
C88 C87 1.375(6)
C86 H86 0.9300
C86 C87 1.389(6)
C86 C85 1.374(6)
C99 H99 0.9300
C99 C100 1.392(6)
C99 C98 1.370(7)
C100 H100 0.9300
C87 H87 0.9300
C78 C79 1.399(5)
C78 B1 1.649(6)
C91 H91 0.9300
C85 H85 0.9300
C79 H79 0.9300
C98 H98 0.9300
C88D H88D 0.9300
C88D C87D 1.384(6)
C88D C83D 1.409(5)
C98D H98D 0.9300
C98D C99D 1.369(6)
C98D C97D 1.378(6)
C89D C94D 1.397(5)
C89D C90D 1.393(5)
C89D B1D 1.649(6)
C1 H1 0.9300
C1 C95D 1.400(5)
C1 C99D 1.390(5)
C95D C96D 1.407(5)
C95D B1D 1.663(6)
C92D H92D 0.9300
C92D C93D 1.377(6)
C92D C91D 1.383(6)
C78D C79D 1.413(5)
C78D C77D 1.406(6)
C78D B1D 1.637(6)
C99D H99D 0.9300
C93D H93D 0.9300
C93D C94D 1.401(6)
C84D H84D 0.9300
C84D C85D 1.388(5)
C84D C83D 1.391(5)
C91D H91D 0.9300
C91D C90D 1.385(6)
C96D H96D 0.9300
C96D C97D 1.379(6)
C87D H87D 0.9300
C87D C86D 1.370(6)
C94D H94D 0.9300
C85D H85D 0.9300
C85D C86D 1.377(6)
C80D H80D 0.9300
C80D C81D 1.382(6)
C80D C79D 1.370(5)
C82D H82D 0.9300
C82D C81D 1.392(6)
C82D C77D 1.385(5)
C97D H97D 0.9300
C81D H81D 0.9300
C79D H79D 0.9300
C83D B1D 1.652(6)
C77D H77D 0.9300
C90D H90D 0.9300
C86D H86D 0.9300
C93C H93C 0.9300
C93C C94C 1.385(6)
C93C C92C 1.371(6)
C78C C79C 1.392(5)
C78C C77C 1.402(5)
C78C B1C 1.650(6)
C94C H94C 0.9300
C94C C89C 1.396(5)
C82C H82C 0.9300
C82C C81C 1.382(6)
C82C C77C 1.383(6)
C87C H87C 0.9300
C87C C88C 1.388(6)
C87C C86C 1.375(7)
C84C H84C 0.9300
C84C C83C 1.404(5)
C84C C85C 1.379(6)
C79C H79C 0.9300
C79C C80C 1.395(6)
C83C C88C 1.387(5)
C83C B1C 1.647(6)
C81C H81C 0.9300
C81C C80C 1.366(6)
C80C H80C 0.9300
C97C H97C 0.9300
C97C C96C 1.393(6)
C97C C98C 1.374(7)
C90C H90C 0.9300
C90C C89C 1.394(5)
C90C C91C 1.384(5)
C88C H88C 0.9300
C95C C2 1.405(5)
C95C C96C 1.390(6)
C95C B1C 1.638(6)
C89C B1C 1.645(6)
C99C H99C 0.9300
C99C C2 1.390(6)
C99C C98C 1.376(7)
C86C H86C 0.9300
C86C C85C 1.369(6)
C91C H91C 0.9300
C91C C92C 1.381(6)
C2 H2 0.9300
C85C H85C 0.9300
C77C H77C 0.9300
C92C H92C 0.9300
C96C H96C 0.9300
C98C H98C 0.9300
C95B C3 1.406(5)
C95B C96B 1.389(5)
C95B B1B 1.654(5)
C86B H86B 0.9300
C86B C87B 1.388(6)
C86B C85B 1.383(6)
C84B H84B 0.9300
C84B C85B 1.402(5)
C84B C83B 1.392(5)
C78B C77B 1.403(5)
C78B C79B 1.397(5)
C78B B1B 1.650(6)
C98B H98B 0.9300
C98B C97B 1.380(6)
C98B C99B 1.387(6)
C81B H81B 0.9300
C81B C82B 1.377(6)
C81B C80B 1.373(6)
C3 H3 0.9300
C3 C99B 1.382(6)
C90B H90B 0.9300
C90B C89B 1.396(5)
C90B C91B 1.383(6)
C92B H92B 0.9300
C92B C91B 1.378(6)
C92B C93B 1.371(6)
C89B C94B 1.409(5)
C89B B1B 1.645(6)
C82B H82B 0.9300
C82B C77B 1.390(6)
C87B H87B 0.9300
C87B C88B 1.390(5)
C91B H91B 0.9300
C93B H93B 0.9300
C93B C94B 1.385(6)
C77B H77B 0.9300
C97B H97B 0.9300
C97B C96B 1.382(6)
C96B H96B 0.9300
C94B H94B 0.9300
C99B H99B 0.9300
C85B H85B 0.9300
C79B H79B 0.9300
C79B C80B 1.385(6)
C88B H88B 0.9300
C88B C83B 1.408(5)
C83B B1B 1.645(5)
C80B H80B 0.9300
I1 Fe1 2.5869(6)
Fe1 N1 2.138(3)
Fe1 N3 2.149(3)
Fe1 N2 2.152(3)
N1 C15 1.537(5)
N1 C7 1.506(4)
N1 C11 1.495(4)
N3 C5 1.498(5)
N3 C10 1.511(4)
N3 C13 1.539(5)
N2 C4 1.501(5)
N2 C6 1.490(5)
N2 C1B 1.530(5)
C8 H8A 0.9600
C8 H8B 0.9600
C8 H8C 0.9600
C8 C13 1.531(5)
C12 H12A 0.9600
C12 H12B 0.9600
C12 H12C 0.9600
C12 C1B 1.538(6)
C15 C16 1.523(5)
C15 C17 1.535(6)
C15 C18 1.536(5)
C4 H4A 0.9700
C4 H4B 0.9700
C4 C7 1.528(5)
C5 H5A 0.9700
C5 H5B 0.9700
C5 C6 1.523(5)
C16 H16A 0.9600
C16 H16B 0.9600
C16 H16C 0.9600
C6 H6A 0.9700
C6 H6B 0.9700
C9 H9A 0.9600
C9 H9B 0.9600
C9 H9C 0.9600
C9 C13 1.530(5)
C7 H7A 0.9700
C7 H7B 0.9700
C17 H17A 0.9600
C17 H17B 0.9600
C17 H17C 0.9600
C10 H10A 0.9700
C10 H10B 0.9700
C10 C11 1.514(5)
C11 H11A 0.9700
C11 H11B 0.9700
C18 H18A 0.9600
C18 H18B 0.9600
C18 H18C 0.9600
C13 C14 1.520(5)
C14 H14A 0.9600
C14 H14B 0.9600
C14 H14C 0.9600
C19 H19A 0.9600
C19 H19B 0.9600
C19 H19C 0.9600
C19 C1B 1.526(6)
C1A H1AA 0.9600
C1A H1AB 0.9600
C1A H1AC 0.9600
C1A C1B 1.523(6)
I1B Fe1B 2.5804(6)
Fe1B N3B 2.136(3)
Fe1B N2B 2.152(3)
Fe1B N1B 2.141(3)
N3B C4B 1.516(4)
N3B C7B 1.540(5)
N3B C5B 1.491(5)
N2B C3B 1.500(5)
N2B C2B 1.501(5)
N2B C11B 1.542(5)
N1B C1C 1.488(5)
N1B C15B 1.532(5)
N1B C6B 1.513(5)
C1C H1CA 0.9700
C1C H1CB 0.9700
C1C C2B 1.517(5)
C3B H3BA 0.9700
C3B H3BB 0.9700
C3B C4B 1.519(5)
C16B H16D 0.9600
C16B H16E 0.9600
C16B H16F 0.9600
C16B C15B 1.546(6)
C2B H2BA 0.9700
C2B H2BB 0.9700
C4B H4BA 0.9700
C4B H4BB 0.9700
C12B H12D 0.9600
C12B H12E 0.9600
C12B H12F 0.9600
C12B C11B 1.535(5)
C8B H8BA 0.9600
C8B H8BB 0.9600
C8B H8BC 0.9600
C8B C7B 1.529(6)
C18B H18D 0.9600
C18B H18E 0.9600
C18B H18F 0.9600
C18B C15B 1.528(6)
C15B C17B 1.514(6)
C11B C13B 1.518(5)
C11B C14B 1.524(5)
C17B H17D 0.9600
C17B H17E 0.9600
C17B H17F 0.9600
C6B H6BA 0.9700
C6B H6BB 0.9700
C6B C5B 1.522(5)
C13B H13A 0.9600
C13B H13B 0.9600
C13B H13C 0.9600
C10B H10C 0.9600
C10B H10D 0.9600
C10B H10E 0.9600
C10B C7B 1.537(5)
C7B C9B 1.531(5)
C5B H5BA 0.9700
C5B H5BB 0.9700
C9B H9BA 0.9600
C9B H9BB 0.9600
C9B H9BC 0.9600
C14B H14D 0.9600
C14B H14E 0.9600
C14B H14F 0.9600
I1C Fe1C 2.5706(6)
Fe1C N3C 2.136(3)
Fe1C N2C 2.153(3)
Fe1C N1C 2.151(3)
N3C C4C 1.513(5)
N3C C5C 1.490(5)
N3C C7C 1.542(5)
N2C C11C 1.535(5)
N2C C2C 1.504(5)
N2C C3C 1.499(5)
N1C C1D 1.486(5)
N1C C15C 1.538(5)
N1C C6C 1.508(5)
C11C C13C 1.525(6)
C11C C14C 1.528(6)
C11C C12C 1.538(5)
C1D H1DA 0.9700
C1D H1DB 0.9700
C1D C2C 1.511(6)
C13C H13D 0.9600
C13C H13E 0.9600
C13C H13F 0.9600
C17C H17G 0.9600
C17C H17H 0.9600
C17C H17I 0.9600
C17C C15C 1.520(5)
C8C H8CA 0.9600
C8C H8CB 0.9600
C8C H8CC 0.9600
C8C C7C 1.519(5)
C2C H2CA 0.9700
C2C H2CB 0.9700
C4C H4CA 0.9700
C4C H4CB 0.9700
C4C C3C 1.524(5)
C18C H18G 0.9600
C18C H18H 0.9600
C18C H18I 0.9600
C18C C15C 1.534(6)
C9C H9CA 0.9600
C9C H9CB 0.9600
C9C H9CC 0.9600
C9C C7C 1.536(5)
C15C C16C 1.543(6)
C5C H5CA 0.9700
C5C H5CB 0.9700
C5C C6C 1.532(5)
C7C C10C 1.535(5)
C6C H6CA 0.9700
C6C H6CB 0.9700
C3C H3CA 0.9700
C3C H3CB 0.9700
C10C H10F 0.9600
C10C H10G 0.9600
C10C H10H 0.9600
C14C H14G 0.9600
C14C H14H 0.9600
C14C H14I 0.9600
C12C H12G 0.9600
C12C H12H 0.9600
C12C H12I 0.9600
C16C H16G 0.9600
C16C H16H 0.9600
C16C H16I 0.9600
I1D Fe1D 2.5790(6)
Fe1D N2D 2.144(3)
Fe1D N3D 2.147(3)
Fe1D N1D 2.152(3)
N2D C2D 1.506(5)
N2D C3D 1.496(5)
N2D C11D 1.531(5)
N3D C4D 1.504(5)
N3D C7D 1.537(5)
N3D C5D 1.494(5)
N1D C1E 1.502(5)
N1D C15D 1.536(5)
N1D C6D 1.509(5)
C2D H2DA 0.9700
C2D H2DB 0.9700
C2D C1E 1.503(5)
C4D H4DA 0.9700
C4D H4DB 0.9700
C4D C3D 1.524(5)
C18D H18J 0.9600
C18D H18K 0.9600
C18D H18L 0.9600
C18D C15D 1.542(5)
C12D H12J 0.9600
C12D H12K 0.9600
C12D H12L 0.9600
C12D C11D 1.537(5)
C7D C9D 1.528(6)
C7D C8D 1.539(6)
C7D C10D 1.541(6)
C1E H1EA 0.9700
C1E H1EB 0.9700
C9D H9DA 0.9600
C9D H9DB 0.9600
C9D H9DC 0.9600
C15D C17D 1.524(6)
C15D C16D 1.515(6)
C17D H17J 0.9600
C17D H17K 0.9600
C17D H17L 0.9600
C16D H16J 0.9600
C16D H16K 0.9600
C16D H16L 0.9600
C14D H14J 0.9600
C14D H14K 0.9600
C14D H14L 0.9600
C14D C11D 1.532(5)
C3D H3DA 0.9700
C3D H3DB 0.9700
C6D H6DA 0.9700
C6D H6DB 0.9700
C6D C5D 1.522(5)
C8D H8DA 0.9600
C8D H8DB 0.9600
C8D H8DC 0.9600
C5D H5DA 0.9700
C5D H5DB 0.9700
C10D H10I 0.9600
C10D H10J 0.9600
C10D H10K 0.9600
C11D C13D 1.530(6)
C13D H13G 0.9600
C13D H13H 0.9600
C13D H13I 0.9600
N13 C73 1.131(6)
C73 C74 1.451(7)
C74 H74A 0.9600
C74 H74B 0.9600
C74 H74C 0.9600
N14 C75 1.128(7)
C75 C76 1.449(8)
C76 H76A 0.9600
C76 H76B 0.9600
C76 H76C 0.9600

loop_
_geom_torsion_atom_site_label_1
_geom_torsion_atom_site_label_2
_geom_torsion_atom_site_label_3
_geom_torsion_atom_site_label_4
_geom_torsion
C83 C84 C85 C86 -1.2(6)
C83 C88 C87 C86 -0.5(7)
C82 C77 C78 C79 1.4(5)
C82 C77 C78 B1 -179.9(4)
C77 C82 C81 C80 -0.6(6)
C77 C78 C79 C80 -2.5(5)
C77 C78 B1 C83 112.8(4)
C77 C78 B1 C89 -7.5(5)
C77 C78 B1 C95 -125.9(4)
C84 C83 C88 C87 1.4(6)
C84 C83 B1 C89 149.9(3)
C84 C83 B1 C95 -92.1(4)
C84 C83 B1 C78 30.6(5)
C90 C89 C94 C93 3.5(6)
C90 C89 B1 C83 140.3(4)
C90 C89 B1 C95 21.5(5)
C90 C89 B1 C78 -99.1(4)
C89 C90 C91 C92 1.1(6)
C89 C94 C93 C92 -1.4(6)
C94 C89 B1 C83 -45.2(5)
C94 C89 B1 C95 -163.9(3)
C94 C89 B1 C78 75.4(4)
C94 C93 C92 C91 -0.9(6)
C93 C92 C91 C90 1.1(6)
C81 C82 C77 C78 0.1(6)
C81 C80 C79 C78 2.1(6)
C96 C95 C100 C99 -0.9(6)
C96 C95 B1 C83 -50.5(5)
C96 C95 B1 C89 68.8(5)
C96 C95 B1 C78 -172.5(4)
C96 C97 C98 C99 -0.8(8)
C88 C83 C84 C85 -0.6(5)
C88 C83 B1 C89 -36.5(5)
C88 C83 B1 C95 81.5(4)
C88 C83 B1 C78 -155.8(3)
C100 C95 C96 C97 1.3(6)
C100 C95 B1 C83 136.2(4)
C100 C95 B1 C89 -104.5(4)
C100 C95 B1 C78 14.1(5)
C100 C99 C98 C97 1.1(7)
C87 C86 C85 C84 2.1(6)
C91 C90 C89 C94 -3.3(6)
C91 C90 C89 B1 171.5(4)
C85 C86 C87 C88 -1.4(6)
C79 C80 C81 C82 -0.4(6)
C79 C78 B1 C83 -68.5(4)
C79 C78 B1 C89 171.2(3)
C79 C78 B1 C95 52.8(5)
C98 C97 C96 C95 -0.4(8)
C98 C99 C100 C95 -0.3(7)
B1 C83 C84 C85 173.4(3)
B1 C83 C88 C87 -172.8(4)
B1 C89 C94 C93 -171.4(4)
B1 C95 C96 C97 -172.6(4)
B1 C95 C100 C99 172.7(4)
B1 C78 C79 C80 178.7(3)
C88D C87D C86D C85D 1.4(6)
C88D C83D B1D C89D 29.2(5)
C88D C83D B1D C95D -87.9(4)
C88D C83D B1D C78D 151.3(4)
C1 C95D C96D C97D -1.5(6)
C1 C95D B1D C89D 106.2(4)
C1 C95D B1D C78D -11.6(5)
C1 C95D B1D C83D -134.3(4)
C95D C1 C99D C98D 1.3(6)
C95D C96D C97D C98D 1.8(6)
C92D C93D C94D C89D 0.3(6)
C92D C91D C90D C89D -0.9(6)
C99D C98D C97D C96D -0.5(6)
C99D C1 C95D C96D -0.1(5)
C99D C1 C95D B1D -177.1(4)
C93D C92D C91D C90D -1.5(6)
C84D C85D C86D C87D -1.0(6)
C84D C83D B1D C89D -158.4(3)
C84D C83D B1D C95D 84.5(4)
C84D C83D B1D C78D -36.3(5)
C91D C92D C93D C94D 1.8(6)
C96D C95D B1D C89D -70.6(4)
C96D C95D B1D C78D 171.5(3)
C96D C95D B1D C83D 48.9(4)
C87D C88D C83D C84D -2.4(6)
C87D C88D C83D B1D 170.8(4)
C94D C89D C90D C91D 2.9(6)
C94D C89D B1D C95D 158.0(3)
C94D C89D B1D C78D -83.0(4)
C94D C89D B1D C83D 41.7(5)
C85D C84D C83D C88D 2.9(6)
C85D C84D C83D B1D -170.2(4)
C97D C98D C99D C1 -1.0(6)
C81D C80D C79D C78D -0.3(7)
C81D C82D C77D C78D -0.4(7)
C79D C78D C77D C82D -0.1(6)
C79D C78D B1D C89D -168.8(3)
C79D C78D B1D C95D -51.3(5)
C79D C78D B1D C83D 67.4(5)
C79D C80D C81D C82D -0.3(7)
C83D C88D C87D C86D 0.3(7)
C83D C84D C85D C86D -1.3(6)
C77D C78D C79D C80D 0.4(6)
C77D C78D B1D C89D 7.8(5)
C77D C78D B1D C95D 125.3(4)
C77D C78D B1D C83D -116.0(4)
C77D C82D C81D C80D 0.6(6)
C90D C89D C94D C93D -2.6(6)
C90D C89D B1D C95D -29.2(5)
C90D C89D B1D C78D 89.7(4)
C90D C89D B1D C83D -145.5(4)
B1D C89D C94D C93D 170.8(4)
B1D C89D C90D C91D -170.4(4)
B1D C95D C96D C97D 175.7(4)
B1D C78D C79D C80D 177.3(4)
B1D C78D C77D C82D -177.0(4)
C93C C94C C89C C90C -0.3(6)
C93C C94C C89C B1C -173.5(4)
C78C C79C C80C C81C -0.1(6)
C94C C93C C92C C91C -1.4(6)
C94C C89C B1C C78C 75.1(4)
C94C C89C B1C C83C -46.3(5)
C94C C89C B1C C95C -164.0(4)
C82C C81C C80C C79C -2.1(6)
C87C C86C C85C C84C -1.7(8)
C84C C83C C88C C87C -2.1(7)
C84C C83C B1C C78C 49.5(5)
C84C C83C B1C C95C -73.8(5)
C84C C83C B1C C89C 165.9(4)
C79C C78C C77C C82C -0.7(6)
C79C C78C B1C C83C 10.0(5)
C79C C78C B1C C95C 129.2(4)
C79C C78C B1C C89C -111.8(4)
C83C C84C C85C C86C -1.3(8)
C81C C82C C77C C78C -1.5(7)
C90C C89C B1C C78C -97.4(4)
C90C C89C B1C C83C 141.1(4)
C90C C89C B1C C95C 23.4(5)
C90C C91C C92C C93C -0.2(6)
C88C C87C C86C C85C 2.6(8)
C88C C83C B1C C78C -134.2(4)
C88C C83C B1C C95C 102.4(4)
C88C C83C B1C C89C -17.9(6)
C89C C90C C91C C92C 1.7(6)
C86C C87C C88C C83C -0.7(8)
C91C C90C C89C C94C -1.4(6)
C91C C90C C89C B1C 171.6(4)
C2 C95C C96C C97C -0.1(6)
C2 C95C B1C C78C -10.9(5)
C2 C95C B1C C83C 112.0(4)
C2 C95C B1C C89C -126.0(4)
C2 C99C C98C C97C -1.3(7)
C85C C84C C83C C88C 3.0(7)
C85C C84C C83C B1C 179.7(4)
C77C C78C C79C C80C 1.5(6)
C77C C78C B1C C83C -175.4(3)
C77C C78C B1C C95C -56.2(5)
C77C C78C B1C C89C 62.8(4)
C77C C82C C81C C80C 2.9(6)
C92C C93C C94C C89C 1.7(7)
C96C C97C C98C C99C 1.4(7)
C96C C95C C2 C99C 0.3(6)
C96C C95C B1C C78C 172.2(4)
C96C C95C B1C C83C -64.8(4)
C96C C95C B1C C89C 57.2(5)
C98C C97C C96C C95C -0.7(7)
C98C C99C C2 C95C 0.4(7)
B1C C78C C79C C80C 176.4(4)
B1C C78C C77C C82C -175.9(4)
B1C C83C C88C C87C -178.6(4)
B1C C95C C2 C99C -176.7(4)
B1C C95C C96C C97C 177.0(4)
C95B C3 C99B C98B -0.3(6)
C86B C87B C88B C83B -1.0(6)
C84B C83B B1B C95B 90.9(4)
C84B C83B B1B C78B -30.0(5)
C84B C83B B1B C89B -148.1(4)
C78B C79B C80B C81B -0.8(7)
C98B C97B C96B C95B 0.3(6)
C81B C82B C77B C78B 1.1(6)
C3 C95B C96B C97B -0.6(6)
C3 C95B B1B C78B 36.1(5)
C3 C95B B1B C89B 152.6(3)
C3 C95B B1B C83B -85.9(4)
C90B C89B C94B C93B 1.8(6)
C90B C89B B1B C95B -34.4(5)
C90B C89B B1B C78B 86.3(4)
C90B C89B B1B C83B -150.7(4)
C92B C93B C94B C89B -0.5(6)
C89B C90B C91B C92B 0.8(7)
C82B C81B C80B C79B -0.7(7)
C87B C86B C85B C84B 0.4(6)
C87B C88B C83B C84B 0.4(6)
C87B C88B C83B B1B 173.7(4)
C91B C90B C89B C94B -1.9(6)
C91B C90B C89B B1B -176.4(4)
C91B C92B C93B C94B -0.8(6)
C93B C92B C91B C90B 0.6(7)
C77B C78B C79B C80B 2.3(6)
C77B C78B B1B C95B -152.7(3)
C77B C78B B1B C89B 86.4(4)
C77B C78B B1B C83B -36.3(5)
C97B C98B C99B C3 0.0(6)
C96B C95B C3 C99B 0.5(6)
C96B C95B B1B C78B -148.4(4)
C96B C95B B1B C89B -31.8(5)
C96B C95B B1B C83B 89.6(4)
C94B C89B B1B C95B 151.6(3)
C94B C89B B1B C78B -87.7(4)
C94B C89B B1B C83B 35.3(5)
C99B C98B C97B C96B 0.0(6)
C85B C86B C87B C88B 0.6(6)
C85B C84B C83B C88B 0.6(6)
C85B C84B C83B B1B -172.5(4)
C79B C78B C77B C82B -2.5(6)
C79B C78B B1B C95B 34.1(5)
C79B C78B B1B C89B -86.9(4)
C79B C78B B1B C83B 150.5(4)
C88B C83B B1B C95B -81.8(4)
C88B C83B B1B C78B 157.3(3)
C88B C83B B1B C89B 39.2(5)
C83B C84B C85B C86B -1.0(6)
C80B C81B C82B C77B 0.5(6)
B1B C95B C3 C99B 176.5(4)
B1B C95B C96B C97B -176.4(4)
B1B C78B C77B C82B -176.2(4)
B1B C78B C79B C80B 176.1(4)
B1B C89B C94B C93B 176.3(4)
Fe1 N1 C15 C16 55.0(4)
Fe1 N1 C15 C17 175.1(3)
Fe1 N1 C15 C18 -63.6(3)
Fe1 N1 C7 C4 22.2(4)
Fe1 N1 C11 C10 45.1(3)
Fe1 N3 C5 C6 44.8(3)
Fe1 N3 C10 C11 20.5(3)
Fe1 N3 C13 C8 55.2(4)
Fe1 N3 C13 C9 174.6(3)
Fe1 N3 C13 C14 -63.1(3)
Fe1 N2 C4 C7 45.2(3)
Fe1 N2 C6 C5 22.1(4)
Fe1 N2 C1B C12 175.7(3)
Fe1 N2 C1B C19 -63.2(4)
Fe1 N2 C1B C1A 55.4(4)
N3 C5 C6 N2 -48.1(4)
N3 C10 C11 N1 -47.0(4)
N2 C4 C7 N1 -48.2(4)
C15 N1 C7 C4 -104.9(4)
C15 N1 C11 C10 169.0(3)
C4 N2 C6 C5 131.3(3)
C4 N2 C1B C12 60.1(4)
C4 N2 C1B C19 -178.8(3)
C4 N2 C1B C1A -60.2(4)
C5 N3 C10 C11 130.0(3)
C5 N3 C13 C8 -60.8(4)
C5 N3 C13 C9 58.6(4)
C5 N3 C13 C14 -179.1(3)
C6 N2 C4 C7 -66.8(4)
C6 N2 C1B C12 -62.2(4)
C6 N2 C1B C19 58.8(4)
C6 N2 C1B C1A 177.4(3)
C7 N1 C15 C16 177.3(3)
C7 N1 C15 C17 -62.6(4)
C7 N1 C15 C18 58.7(4)
C7 N1 C11 C10 -67.3(4)
C10 N3 C5 C6 -67.5(4)
C10 N3 C13 C8 176.4(3)
C10 N3 C13 C9 -64.2(4)
C10 N3 C13 C14 58.1(4)
C11 N1 C15 C16 -60.9(4)
C11 N1 C15 C17 59.2(4)
C11 N1 C15 C18 -179.4(3)
C11 N1 C7 C4 131.4(3)
C13 N3 C5 C6 168.7(3)
C13 N3 C10 C11 -105.9(3)
C1B N2 C4 C7 168.8(3)
C1B N2 C6 C5 -105.1(4)
Fe1B N3B C4B C3B 22.9(4)
Fe1B N3B C7B C8B -62.9(3)
Fe1B N3B C7B C10B 54.5(4)
Fe1B N3B C7B C9B 174.9(3)
Fe1B N3B C5B C6B 47.4(3)
Fe1B N2B C3B C4B 45.1(3)
Fe1B N2B C2B C1C 21.9(4)
Fe1B N2B C11B C12B 179.0(3)
Fe1B N2B C11B C13B 58.8(3)
Fe1B N2B C11B C14B -60.1(3)
Fe1B N1B C1C C2B 43.8(3)
Fe1B N1B C15B C16B -61.1(4)
Fe1B N1B C15B C18B 56.2(4)
Fe1B N1B C15B C17B 177.8(3)
Fe1B N1B C6B C5B 21.4(4)
N2B C3B C4B N3B -48.5(4)
N1B C1C C2B N2B -46.8(4)
N1B C6B C5B N3B -50.0(4)
C1C N1B C15B C16B -178.8(3)
C1C N1B C15B C18B -61.5(4)
C1C N1B C15B C17B 60.2(4)
C1C N1B C6B C5B 131.4(3)
C3B N2B C2B C1C 131.7(3)
C3B N2B C11B C12B 63.4(4)
C3B N2B C11B C13B -56.8(4)
C3B N2B C11B C14B -175.7(3)
C2B N2B C3B C4B -67.4(4)
C2B N2B C11B C12B -59.8(4)
C2B N2B C11B C13B -180.0(3)
C2B N2B C11B C14B 61.1(4)
C4B N3B C7B C8B 60.1(4)
C4B N3B C7B C10B 177.5(3)
C4B N3B C7B C9B -62.1(4)
C4B N3B C5B C6B -64.7(4)
C15B N1B C1C C2B 170.0(3)
C15B N1B C6B C5B -106.7(4)
C11B N2B C3B C4B 167.4(3)
C11B N2B C2B C1C -103.5(4)
C6B N1B C1C C2B -66.9(4)
C6B N1B C15B C16B 59.6(4)
C6B N1B C15B C18B 176.9(3)
C6B N1B C15B C17B -61.5(4)
C7B N3B C4B C3B -105.8(4)
C7B N3B C5B C6B 171.7(3)
C5B N3B C4B C3B 130.9(3)
C5B N3B C7B C8B -177.1(3)
C5B N3B C7B C10B -59.7(4)
C5B N3B C7B C9B 60.7(4)
Fe1C N3C C4C C3C -22.7(4)
Fe1C N3C C5C C6C -46.6(3)
Fe1C N3C C7C C8C 64.3(3)
Fe1C N3C C7C C9C -174.3(3)
Fe1C N3C C7C C10C -53.8(4)
Fe1C N2C C11C C13C -58.5(4)
Fe1C N2C C11C C14C 60.5(3)
Fe1C N2C C11C C12C -178.5(3)
Fe1C N2C C2C C1D -22.5(4)
Fe1C N2C C3C C4C -44.5(3)
Fe1C N1C C1D C2C -44.3(3)
Fe1C N1C C15C C17C -176.3(3)
Fe1C N1C C15C C18C -55.3(4)
Fe1C N1C C15C C16C 61.9(4)
Fe1C N1C C6C C5C -21.2(4)
N3C C4C C3C N2C 48.0(4)
N3C C5C C6C N1C 49.3(4)
N1C C1D C2C N2C 48.0(4)
C11C N2C C2C C1D 104.8(4)
C11C N2C C3C C4C -168.9(3)
C1D N1C C15C C17C -59.1(4)
C1D N1C C15C C18C 62.0(4)
C1D N1C C15C C16C 179.1(3)
C1D N1C C6C C5C -130.6(3)
C2C N2C C11C C13C 179.9(3)
C2C N2C C11C C14C -61.1(4)
C2C N2C C11C C12C 59.9(4)
C2C N2C C3C C4C 67.0(4)
C4C N3C C5C C6C 65.5(4)
C4C N3C C7C C8C -58.4(4)
C4C N3C C7C C9C 63.0(4)
C4C N3C C7C C10C -176.5(3)
C15C N1C C1D C2C -170.3(3)
C15C N1C C6C C5C 106.8(4)
C5C N3C C4C C3C -130.8(3)
C5C N3C C7C C8C 179.0(3)
C5C N3C C7C C9C -59.6(4)
C5C N3C C7C C10C 60.9(4)
C7C N3C C4C C3C 105.4(4)
C7C N3C C5C C6C -170.7(3)
C6C N1C C1D C2C 66.4(4)
C6C N1C C15C C17C 63.1(4)
C6C N1C C15C C18C -175.9(3)
C6C N1C C15C C16C -58.7(4)
C3C N2C C11C C13C 57.8(4)
C3C N2C C11C C14C 176.8(3)
C3C N2C C11C C12C -62.1(4)
C3C N2C C2C C1D -131.7(3)
Fe1D N2D C2D C1E 21.7(4)
Fe1D N2D C3D C4D 44.4(3)
Fe1D N2D C11D C12D 176.8(3)
Fe1D N2D C11D C14D -62.1(3)
Fe1D N2D C11D C13D 56.3(4)
Fe1D N3D C4D C3D 23.3(4)
Fe1D N3D C7D C9D 176.2(3)
Fe1D N3D C7D C8D -63.4(4)
Fe1D N3D C7D C10D 55.1(4)
Fe1D N3D C5D C6D 47.0(3)
Fe1D N1D C1E C2D 44.1(3)
Fe1D N1D C15D C18D 56.7(4)
Fe1D N1D C15D C17D 176.8(3)
Fe1D N1D C15D C16D -61.2(4)
Fe1D N1D C6D C5D 21.3(4)
N2D C2D C1E N1D -47.1(4)
N3D C4D C3D N2D -48.2(4)
N1D C6D C5D N3D -50.1(4)
C2D N2D C3D C4D -68.1(4)
C2D N2D C11D C12D -61.9(4)
C2D N2D C11D C14D 59.2(4)
C2D N2D C11D C13D 177.6(3)
C4D N3D C7D C9D -60.8(4)
C4D N3D C7D C8D 59.6(4)
C4D N3D C7D C10D 178.1(3)
C4D N3D C5D C6D -64.7(4)
C7D N3D C4D C3D -105.3(4)
C7D N3D C5D C6D 171.3(3)
C1E N1D C15D C18D -60.7(4)
C1E N1D C15D C17D 59.3(4)
C1E N1D C15D C16D -178.7(3)
C1E N1D C6D C5D 130.1(3)
C15D N1D C1E C2D 170.4(3)
C15D N1D C6D C5D -106.3(4)
C3D N2D C2D C1E 131.9(3)
C3D N2D C11D C12D 61.0(4)
C3D N2D C11D C14D -178.0(3)
C3D N2D C11D C13D -59.5(4)
C6D N1D C1E C2D -66.1(4)
C6D N1D C15D C18D 176.8(3)
C6D N1D C15D C17D -63.1(4)
C6D N1D C15D C16D 58.9(4)
C5D N3D C4D C3D 130.4(3)
C5D N3D C7D C9D 62.0(4)
C5D N3D C7D C8D -177.6(3)
C5D N3D C7D C10D -59.1(4)
C11D N2D C2D C1E -103.4(4)
C11D N2D C3D C4D 166.5(3)
